data_7132144
loop_
_publ_author_name
'Brown, John'
'Forero-Saboya, Juan David'
'Baptiste, Beno\^it'
'Karlsmo, Martin'
'Rousse, Gwena\"elle'
'Grimaud, Alexis'

_publ_section_title
;
 A Guanidium Salt as a Chaotropic Agent for Aqueous Battery Electrolytes
;
_journal_name_full 'Chemical Communications'
_journal_paper_doi 10.1039/D3CC03769J
_journal_year 2023
_chemical_formula_moiety 'C2 H F6 N O4 S2, C H6 N3'
_chemical_formula_sum 'C3 H6 F6 N4 O4 S2'
_chemical_formula_weight 340.24
_space_group_crystal_system triclinic
_space_group_IT_number 2
_space_group_name_Hall '-P 1'
_space_group_name_H-M_alt 'P -1'
_atom_sites_solution_hydrogens geom
_atom_sites_solution_primary dual
_audit_creation_date 2023-07-31
_audit_creation_method
;
Olex2 1.3
(compiled 2020.11.12 svn.r5f609507 for OlexSys, GUI svn.r6408)
;
_audit_update_record
;
2023-07-31 deposited with the CCDC.	2023-09-15 downloaded from the CCDC.
;
_cell_angle_alpha 89.960(3)
_cell_angle_beta 85.636(3)
_cell_angle_gamma 87.428(4)
_cell_formula_units_Z 24
_cell_length_a 15.9721(9)
_cell_length_b 18.6173(9)
_cell_length_c 25.1641(5)
_cell_measurement_reflns_used 11184
_cell_measurement_temperature 293
_cell_measurement_theta_max 29.3610
_cell_measurement_theta_min 1.6190
_cell_volume 7453.5(6)
_computing_cell_refinement 'CrysAlisPro 1.171.40.53 (Rigaku OD, 2019)'
_computing_data_collection 'CrysAlisPro 1.171.40.53 (Rigaku OD, 2019)'
_computing_data_reduction 'CrysAlisPro 1.171.40.53 (Rigaku OD, 2019)'
_computing_molecular_graphics 'Olex2 1.3 (Dolomanov et al., 2009)'
_computing_publication_material 'Olex2 1.3 (Dolomanov et al., 2009)'
_computing_structure_refinement 'SHELXL 2018/3 (Sheldrick, 2015)'
_computing_structure_solution 'SHELXT 2014/5 (Sheldrick, 2014)'
_diffrn_ambient_temperature 293
_diffrn_detector 'Rigaku Raxis4++ flat IP area detector'
_diffrn_detector_area_resol_mean 10
_diffrn_measured_fraction_theta_full 0.946
_diffrn_measured_fraction_theta_max 0.946
_diffrn_measurement_details
;
List of Runs (angles in degrees, time in seconds):

  # Type    Start    End  Width  t~exp~   \w     \q     \k     \f   Frames
#--------------------------------------------------------------------------
  1  \f    -90.00  90.00   1.00  120.00   0.00   0.00   0.00    --   180
;
_diffrn_measurement_device 'Newport rotation stage'
_diffrn_measurement_device_type 'esperanto-CrysAlisPro-abstract goniometer imported esperanto images'
_diffrn_measurement_method '\f scans'
_diffrn_orient_matrix_type 'CrysAlisPro convention (1999,Acta A55,543-557)'
_diffrn_orient_matrix_UB_11 -0.0136702000
_diffrn_orient_matrix_UB_12 -0.0342176000
_diffrn_orient_matrix_UB_13 -0.0070096000
_diffrn_orient_matrix_UB_21 -0.0422700000
_diffrn_orient_matrix_UB_22 0.0118110000
_diffrn_orient_matrix_UB_23 0.0068838000
_diffrn_orient_matrix_UB_31 -0.0037426000
_diffrn_orient_matrix_UB_32 0.0120054000
_diffrn_orient_matrix_UB_33 -0.0265069000
_diffrn_radiation_monochromator 'multilayer Osmic confocal optics'
_diffrn_radiation_probe x-ray
_diffrn_radiation_type 'Mo K\a'
_diffrn_radiation_wavelength 0.71073
_diffrn_reflns_av_R_equivalents 0.0602
_diffrn_reflns_av_unetI/netI 0.0756
_diffrn_reflns_Laue_measured_fraction_full 0.946
_diffrn_reflns_Laue_measured_fraction_max 0.946
_diffrn_reflns_limit_h_max 17
_diffrn_reflns_limit_h_min -17
_diffrn_reflns_limit_k_max 20
_diffrn_reflns_limit_k_min -20
_diffrn_reflns_limit_l_max 27
_diffrn_reflns_limit_l_min -27
_diffrn_reflns_number 40087
_diffrn_reflns_point_group_measured_fraction_full 0.946
_diffrn_reflns_point_group_measured_fraction_max 0.946
_diffrn_reflns_theta_full 23.256
_diffrn_reflns_theta_max 23.256
_diffrn_reflns_theta_min 1.647
_diffrn_source 'rotating anode'
_diffrn_source_type 'MM007HF rotating anode'
_exptl_absorpt_coefficient_mu 0.522
_exptl_absorpt_correction_T_max 1.00000
_exptl_absorpt_correction_T_min 0.25809
_exptl_absorpt_correction_type multi-scan
_exptl_absorpt_process_details
;
CrysAlisPro 1.171.40.53 (Rigaku Oxford Diffraction, 2019)
Empirical absorption correction using spherical harmonics,
 implemented in SCALE3 ABSPACK scaling algorithm.
;
_exptl_crystal_colour 'clear light colourless'
_exptl_crystal_colour_lustre clear
_exptl_crystal_colour_modifier light
_exptl_crystal_colour_primary colourless
_exptl_crystal_density_diffrn 1.819
_exptl_crystal_description plate
_exptl_crystal_F_000 4080
_exptl_crystal_size_max 0.1
_exptl_crystal_size_mid 0.05
_exptl_crystal_size_min 0.01
_refine_diff_density_max 1.030
_refine_diff_density_min -0.684
_refine_diff_density_rms 0.145
_refine_ls_extinction_method none
_refine_ls_goodness_of_fit_ref 1.045
_refine_ls_hydrogen_treatment constr
_refine_ls_matrix_type full
_refine_ls_number_parameters 2443
_refine_ls_number_reflns 20251
_refine_ls_number_restraints 269
_refine_ls_restrained_S_all 1.108
_refine_ls_R_factor_all 0.1394
_refine_ls_R_factor_gt 0.1027
_refine_ls_shift/su_max 0.001
_refine_ls_shift/su_mean 0.000
_refine_ls_structure_factor_coef Fsqd
_refine_ls_weighting_details 'w=1/[\s^2^(Fo^2^)+(0.1304P)^2^+19.3566P] where P=(Fo^2^+2Fc^2^)/3'
_refine_ls_weighting_scheme calc
_refine_ls_wR_factor_gt 0.2681
_refine_ls_wR_factor_ref 0.2976
_reflns_Friedel_coverage 0.000
_reflns_number_gt 12552
_reflns_number_total 20251
_reflns_threshold_expression 'I > 2\s(I)'
_cod_data_source_file d3cc03769j2.cif
_cod_data_source_block gua_
_cod_database_code 7132144
_shelx_shelxl_version_number 2018/3
_shelx_space_group_comment
;
The symmetry employed for this shelxl refinement is uniquely defined
by the following loop, which should always be used as a source of
symmetry information in preference to the above space-group names.
They are only intended as comments.
;
_shelx_estimated_absorpt_t_max 0.995
_shelx_estimated_absorpt_t_min 0.950
_reflns_odcompleteness_completeness 72.58
_reflns_odcompleteness_iscentric 1
_reflns_odcompleteness_theta 32.27
_olex2_refinement_description
;
1. Fixed Uiso
 At 1.2 times of:
  All N(H) groups, All N(H,H) groups
2. Restrained distances
 S1-O2A
 1.416 with sigma of 0.02
 O27A-S16
 1.416 with sigma of 0.02
 S15-O26A
 1.416 with sigma of 0.02
 O1A-S1
 1.416 with sigma of 0.02
 S16-O28A
 1.416 with sigma of 0.02
 O25A-S15
 1.416 with sigma of 0.02
 O4A-S2
 1.416 with sigma of 0.02
 S2-O3A
 1.416 with sigma of 0.02
 O2-S1
 1.416 with sigma of 0.02
 O26-S15
 1.416 with sigma of 0.02
 S16-O27
 1.416 with sigma of 0.02
 S1-O1
 1.416 with sigma of 0.02
 O3-S2
 1.416 with sigma of 0.02
 S15-O25
 1.416 with sigma of 0.02
 S2-O4
 1.416 with sigma of 0.02
 O28-S16
 1.416 with sigma of 0.02
 O26-O25
 2.44 with sigma of 0.02
 O37-S21
 1.416 with sigma of 0.02
 O38-S21
 1.416 with sigma of 0.02
 O3A-O4A
 2.44 with sigma of 0.02
 O38-O37
 2.44 with sigma of 0.02
 O10-S5
 1.416 with sigma of 0.02
 O37A-S21
 1.416 with sigma of 0.02
 O40A-O39A
 2.44 with sigma of 0.02
 O38A-O37A
 2.44 with sigma of 0.02
 O9-S5
 1.416 with sigma of 0.02
 O10A-S5
 1.416 with sigma of 0.02
 O40-O39
 2.44 with sigma of 0.02
 O11-O12
 2.44 with sigma of 0.02
 O2-O1
 2.44 with sigma of 0.02
 O28-O27
 2.44 with sigma of 0.02
 O38A-S21
 1.416 with sigma of 0.02
 O9A-S5
 1.416 with sigma of 0.02
 O3-O4
 2.44 with sigma of 0.02
 O11-S6
 1.416 with sigma of 0.02
 O2A-O1A
 2.44 with sigma of 0.02
 O11A-S6
 1.416 with sigma of 0.02
 O28A-O27A
 2.44 with sigma of 0.02
 O12-S6
 1.416 with sigma of 0.02
 O26A-O25A
 2.44 with sigma of 0.02
 O12A-S6
 1.416 with sigma of 0.02
 O10-O9
 2.44 with sigma of 0.02
 O40A-S22
 1.416 with sigma of 0.02
 O10A-O9A
 2.44 with sigma of 0.02
 O40-S22
 1.416 with sigma of 0.02
 O11A-O12A
 2.44 with sigma of 0.02
 O39A-S22
 1.416 with sigma of 0.02
 S22-O39
 1.416 with sigma of 0.02
 F6A-F4A
 2.122 with sigma of 0.02
 F1A-F2A
 2.122 with sigma of 0.02
 C1-F3A
 1.305 with sigma of 0.02
 F34-F35 = C1-F2A
 1.305 with sigma of 0.02
 F2A-F3A
 2.122 with sigma of 0.02
 F5-F6
 2.122 with sigma of 0.02
 F3A-F1A
 2.122 with sigma of 0.02
 F4A-F5A
 2.122 with sigma of 0.02
 C1-F1A
 1.305 with sigma of 0.02
 F6-F4
 2.122 with sigma of 0.02
 F5A-F6A
 2.122 with sigma of 0.02
 C1-F2
 1.305 with sigma of 0.02
 F5-F4
 2.122 with sigma of 0.02
 F62A-F61A
 2.122 with sigma of 0.02
 F44-F43
 2.122 with sigma of 0.02
 F18A-F16A
 2.122 with sigma of 0.02
 F17-C6
 1.305 with sigma of 0.02
 C2-F4
 1.305 with sigma of 0.02
 F17A-F16A
 2.122 with sigma of 0.02
 F15A-F13A
 2.122 with sigma of 0.02
 F13A-C5
 1.305 with sigma of 0.02
 F15-F14
 2.122 with sigma of 0.02
 F66A-F65A
 2.122 with sigma of 0.02
 F15-F13
 2.122 with sigma of 0.02
 F2-C1
 1.305 with sigma of 0.02
 F63-F61
 2.122 with sigma of 0.02
 C2-F6
 1.305 with sigma of 0.02
 F62-F63
 2.122 with sigma of 0.02
 F15A-C5
 1.305 with sigma of 0.02
 C15-F43A
 1.305 with sigma of 0.02
 F18-F16
 2.122 with sigma of 0.02
 C15-F44A
 1.305 with sigma of 0.02
 F65A-F64A
 2.122 with sigma of 0.02
 C16-F46A
 1.305 with sigma of 0.02
 F1-C1
 1.305 with sigma of 0.02
 C16-F47A
 1.305 with sigma of 0.02
 S1-C1
 1.305 with sigma of 0.02
 C16-F48A
 1.305 with sigma of 0.02
 F65A-F66A
 2.122 with sigma of 0.02
 F48A-F46A
 2.122 with sigma of 0.02
 F46A-F47A
 2.122 with sigma of 0.02
 F14A-C5
 1.305 with sigma of 0.02
 F47A-F48A
 2.122 with sigma of 0.02
 F16A-C6
 1.305 with sigma of 0.02
 F45A-F43A
 2.122 with sigma of 0.02
 F18A-C6
 1.305 with sigma of 0.02
 F43A-F44A
 2.122 with sigma of 0.02
 F17-F18
 2.122 with sigma of 0.02
 F44A-F45A
 2.122 with sigma of 0.02
 F63A-F61A
 2.122 with sigma of 0.02
 F63-F62
 2.122 with sigma of 0.02
 F62A-F63A
 2.122 with sigma of 0.02
 F1A-C1
 1.305 with sigma of 0.02
 F64-F65
 2.122 with sigma of 0.02
 F2A-C1
 1.305 with sigma of 0.02
 F65-F66
 2.122 with sigma of 0.02
 F66-F64
 2.122 with sigma of 0.02
 F66A-F64A
 2.122 with sigma of 0.02
 C22-F66
 1.305 with sigma of 0.02
 C2-F5A
 1.305 with sigma of 0.02
 C22-F64
 1.305 with sigma of 0.02
 C2-F6A
 1.305 with sigma of 0.02
 C22-F65
 1.305 with sigma of 0.02
 F13-C5
 1.305 with sigma of 0.02
 C21-F61
 1.305 with sigma of 0.02
 F14-C5
 1.305 with sigma of 0.02
 C21-F62
 1.305 with sigma of 0.02
 F15-C5
 1.305 with sigma of 0.02
 C21-F63
 1.305 with sigma of 0.02
 C21-F61A
 1.305 with sigma of 0.02
 F16-C6
 1.305 with sigma of 0.02
 C21-F62A
 1.305 with sigma of 0.02
 F17A-C6
 1.305 with sigma of 0.02
 C21-F63A
 1.305 with sigma of 0.02
 F18-C6
 1.305 with sigma of 0.02
 C22-F66A
 1.305 with sigma of 0.02
 F16-F17
 2.122 with sigma of 0.02
 C22-F64A
 1.305 with sigma of 0.02
 F61A-F62A
 2.122 with sigma of 0.02
 C22-F65A
 1.305 with sigma of 0.02
 F14-F13
 2.122 with sigma of 0.02
 F48-F46
 2.122 with sigma of 0.02
 F62-F61
 2.122 with sigma of 0.02
 F46-F47
 2.122 with sigma of 0.02
 F65-F64
 2.122 with sigma of 0.02
 F47-F48
 2.122 with sigma of 0.02
 F64-F66
 2.122 with sigma of 0.02
 F45-F43
 2.122 with sigma of 0.02
 F64A-F65A
 2.122 with sigma of 0.02
 F43-F44
 2.122 with sigma of 0.02
 F61A-F63A
 2.122 with sigma of 0.02
 F44-F45
 2.122 with sigma of 0.02
 F63A-F62A
 2.122 with sigma of 0.02
 C15-F45
 1.305 with sigma of 0.02
 F18A-F17A
 2.122 with sigma of 0.02
 C15-F43
 1.305 with sigma of 0.02
 F15A-F14A
 2.122 with sigma of 0.02
 C15-F44
 1.305 with sigma of 0.02
 F14A-F13A
 2.122 with sigma of 0.02
 F3A-C1
 1.305 with sigma of 0.02
 C16-F48
 1.305 with sigma of 0.02
 C2-F4A
 1.305 with sigma of 0.02
 C16-F46
 1.305 with sigma of 0.02
 C2-F5
 1.305 with sigma of 0.02
 C16-F47
 1.305 with sigma of 0.02
 F45A-C15
 1.305 with sigma of 0.02
 F3-F2
 2.122 with sigma of 0.02
 F1-F2
 1.305 with sigma of 0.02
 C1-F3
 1.305 with sigma of 0.02
 C1-F1
 1.305 with sigma of 0.02
 F3-F1
 2.122 with sigma of 0.02
 F2-F3
 2.122 with sigma of 0.02
 F2-F1
 2.2 with sigma of 0.02
3. Uiso/Uaniso restraints and constraints
Uanis(O26) = Uanis(S15)
4. Rigid body (RIGU) restrains
 O3, O4
 with sigma for 1-2 distances of 0.004 and sigma for 1-3 distances of 0.004
 O3, S2, O4, O4A, O3A
 with sigma for 1-2 distances of 0.004 and sigma for 1-3 distances of 0.004
 N8A, O28, O28A, S16, O27, O27A
 with sigma for 1-2 distances of 0.004 and sigma for 1-3 distances of 0.004
 O2, O2A, S1, O1, O1A
 with sigma for 1-2 distances of 0.004 and sigma for 1-3 distances of 0.004
 O37, O37A, O38, O38A, S21
 with sigma for 1-2 distances of 0.004 and sigma for 1-3 distances of 0.004
 S22, O39, O39A, O40, O40A
 with sigma for 1-2 distances of 0.004 and sigma for 1-3 distances of 0.004
 F3A, C1, F1A, F2A
 with sigma for 1-2 distances of 0.004 and sigma for 1-3 distances of 0.004
 C1, F2
 with sigma for 1-2 distances of 0.004 and sigma for 1-3 distances of 0.004
 C1, F1, F2
 with sigma for 1-2 distances of 0.004 and sigma for 1-3 distances of 0.004
 O25, O26
 with sigma for 1-2 distances of 0.004 and sigma for 1-3 distances of 0.004
 S15, O26
 with sigma for 1-2 distances of 0.004 and sigma for 1-3 distances of 0.004
5. Others
 Fixed Sof: F62A(0.5) F1(0.5) F14(0.5) F13(0.5) F44A(0.5) F16A(0.5) F66A(0.5)
 F18A(0.5) F5(0.5) O37A(0.5) F6(0.5) F2(0.5) F47A(0.5) F65A(0.5) F64A(0.5)
 F63A(0.5) F48A(0.5) F4(0.5) F43A(0.5) F15(0.5) F46A(0.5) F45A(0.5) O26A(0.5)
 F61A(0.5) O39A(0.5) F17A(0.5) O9(0.5) O28A(0.5) O27A(0.5) O2(0.5) N1(0.5)
 H1(0.5) O4(0.5) O1(0.5) O3A(0.5) O10(0.5) O12A(0.5) N3A(0.5) H3A(0.5)
 O11A(0.5) O40A(0.5) O25A(0.5) N11(0.5) H11(0.5) O38A(0.5) N8A(0.5) H8A(0.5)
 N8(0.5) H8(0.5) N1A(0.5) H1A(0.5) N3(0.5) H3(0.5) N11A(0.5) H11A(0.5) O3(0.5)
 O2A(0.5) O1A(0.5) O4A(0.5) O26(0.5) O28(0.5) O27(0.5) O25(0.5) O37(0.5)
 O38(0.5) O39(0.5) O9A(0.5) O40(0.5) O12(0.5) O10A(0.5) O11(0.5) F4A(0.5)
 F5A(0.5) F3A(0.5) F1A(0.5) F6A(0.5) F2A(0.5) F65(0.5) F64(0.5) F14A(0.5)
 F15A(0.5) F66(0.5) F62(0.5) F17(0.5) F16(0.5) F13A(0.5) F43(0.5) F44(0.5)
 F63(0.5) F61(0.5) F48(0.5) F47(0.5) F46(0.5) F45(0.5) F18(0.5) F3(0.5)
6.a Aromatic/amide H refined with riding coordinates:
 N6(H6), N4(H4), N10(H10), N9(H9), N7(H7), N12(H12), N5(H5), N2(H2), N1(H1),
 N3A(H3A), N11(H11), N8A(H8A), N8(H8), N1A(H1A), N3(H3), N11A(H11A)
6.b X=CH2 refined with riding coordinates:
 N01J(H01A,H01B), N21(H21A,H21B), N28(H28A,H28B), N39(H39A,H39B), N29(H29A,
 H29B), N023(H02A,H02B), N42(H42A,H42B), N20(H20A,H20B), N19(H19A,H19B),
 N36(H36A,H36B), N02H(H02C,H02D), N30(H30A,H30B), N27(H27A,H27B), N17(H17A,
 H17B), N24(H24A,H24B), N44(H44A,H44B), N26(H26A,H26B), N16(H16A,H16B),
 N37(H37A,H37B), N35(H35A,H35B), N18(H18A,H18B), N33(H33A,H33B), N31(H31A,H31B),
  N25(H25A,H25B), N34(H34A,H34B), N15(H15A,H15B), N45(H45A,H45B), N40(H40A,
 H40B), N32(H32A,H32B), N43(H43A,H43B), N13(H13A,H13B), N23(H23A,H23B),
 N22(H22A,H22B), N38(H38A,H38B), N14(H14A,H14B), N41(H41A,H41B)
;
_olex2_submission_special_instructions 'No special instructions were received'
_oxdiff_exptl_absorpt_empirical_details
;
Empirical correction (ABSPACK) includes:
- Absorption correction using spherical harmonics
- Frame scaling
;
_oxdiff_exptl_absorpt_empirical_full_max 2.332
_oxdiff_exptl_absorpt_empirical_full_min 0.235

loop_
_space_group_symop_operation_xyz
'x, y, z'
'-x, -y, -z'

loop_
_atom_site_label
_atom_site_type_symbol
_atom_site_fract_x
_atom_site_fract_y
_atom_site_fract_z
_atom_site_U_iso_or_equiv
_atom_site_adp_type
_atom_site_occupancy
_atom_site_site_symmetry_order
_atom_site_calc_flag
_atom_site_refinement_flags_posn
_atom_site_refinement_flags_adp
_atom_site_refinement_flags_occupancy
_atom_site_disorder_assembly
_atom_site_disorder_group
S23 S 0.47472(13) 0.64066(9) 1.08026(7) 0.0486(5) Uani 1 1 d . . . . .
S17 S 0.46192(13) 0.63905(10) 0.58101(7) 0.0516(5) Uani 1 1 d . . . . .
S3 S 0.50211(12) -0.08870(10) 0.43227(7) 0.0491(5) Uani 1 1 d . . . . .
S12 S 0.86737(13) 0.13937(10) 0.46250(8) 0.0522(5) Uani 1 1 d . . . . .
S4 S 0.47124(13) -0.13653(9) 0.33017(7) 0.0478(5) Uani 1 1 d . . . . .
S10 S 0.53075(14) 0.13780(10) 0.16884(7) 0.0531(5) Uani 1 1 d . . . . .
S7 S 0.83761(13) -0.16618(11) 0.11091(8) 0.0546(5) Uani 1 1 d . . . . .
S20 S 0.84922(13) 0.63367(11) 0.96599(8) 0.0540(5) Uani 1 1 d . . . . .
S13 S 0.86177(14) 0.33337(11) 0.60878(8) 0.0561(5) Uani 1 1 d . . . . .
S18 S 0.50556(15) 0.58900(11) 0.68036(7) 0.0597(6) Uani 1 1 d . . . . .
S24 S 0.50984(13) 0.59012(10) 1.18175(7) 0.0521(5) Uani 1 1 d . . . . .
S8 S 0.84672(12) -0.11797(11) 0.21572(8) 0.0539(5) Uani 1 1 d . . . . .
S14 S 0.87147(13) 0.37904(11) 0.71389(8) 0.0567(5) Uani 1 1 d . . . . .
S9 S 0.48416(15) 0.09168(11) 0.06948(7) 0.0584(6) Uani 1 1 d . . . . .
S19 S 0.84569(13) 0.58302(12) 0.86117(8) 0.0576(5) Uani 1 1 d . . . . .
S11 S 0.85229(13) 0.08686(11) 0.35942(8) 0.0559(5) Uani 1 1 d . . . . .
S21 S 0.13998(16) 0.66801(12) 0.78754(9) 0.0659(6) Uani 1 1 d D . . . .
S5 S 0.10945(13) -0.13126(13) 0.14317(8) 0.0603(6) Uani 1 1 d D . . . .
S22 S 0.11479(14) 0.62139(13) 0.89342(8) 0.0628(6) Uani 1 1 d D . . . .
S1 S 0.84901(16) -0.16532(14) 0.71769(9) 0.0712(6) Uani 1 1 d D . . . .
O42 O 0.5082(4) 0.5764(3) 1.0550(2) 0.0648(15) Uani 1 1 d . . . . .
O20 O 0.8939(4) 0.2062(3) 0.4820(2) 0.0718(16) Uani 1 1 d . . . . .
O16 O 0.8722(4) -0.0514(3) 0.2367(2) 0.0685(16) Uani 1 1 d . . . . .
O35 O 0.8948(4) 0.5710(3) 0.9805(2) 0.0703(16) Uani 1 1 d . . . . .
O47 O 0.4966(4) 0.0777(3) 0.1956(2) 0.0718(17) Uani 1 1 d . . . . .
F35 F 0.7116(4) 0.1778(4) 0.4812(3) 0.102(2) Uani 1 1 d D . . . .
O41 O 0.4902(4) 0.7073(3) 1.0540(2) 0.0703(16) Uani 1 1 d . . . . .
O14 O 0.8391(5) -0.2382(3) 0.1289(2) 0.083(2) Uani 1 1 d . . . . .
O18 O 0.8516(4) 0.0160(3) 0.3800(2) 0.0702(16) Uani 1 1 d . . . . .
O24 O 0.8911(4) 0.4464(3) 0.7365(2) 0.0776(18) Uani 1 1 d . . . . .
O15 O 0.8912(4) -0.1815(3) 0.2302(2) 0.0762(17) Uani 1 1 d . . . . .
O21 O 0.8650(4) 0.2608(3) 0.6260(2) 0.0748(17) Uani 1 1 d . . . . .
O36 O 0.8722(4) 0.7010(3) 0.9869(2) 0.0761(17) Uani 1 1 d . . . . .
O6 O 0.4864(4) -0.0168(3) 0.4162(2) 0.0725(17) Uani 1 1 d . . . . .
O29 O 0.4943(4) 0.5746(3) 0.5547(2) 0.0729(17) Uani 1 1 d . . . . .
O19 O 0.9121(4) 0.0758(3) 0.4768(2) 0.0712(16) Uani 1 1 d . . . . .
F40 F 0.7415(4) 0.2998(4) 0.7285(3) 0.107(2) Uani 1 1 d . . . . .
F34 F 0.7300(4) 0.0726(3) 0.4821(3) 0.102(2) Uani 1 1 d D . . . .
O48 O 0.5191(4) 0.2055(3) 0.1956(2) 0.0781(18) Uani 1 1 d . . . . .
O31 O 0.4847(5) 0.5181(3) 0.6659(2) 0.092(2) Uani 1 1 d . . . . .
O43 O 0.4926(5) 0.5193(3) 1.1663(2) 0.0810(19) Uani 1 1 d . . . . .
O23 O 0.9219(4) 0.3176(3) 0.7259(2) 0.0786(18) Uani 1 1 d . . . . .
F58 F 0.7140(4) 0.5606(4) 0.9814(3) 0.116(2) Uani 1 1 d . . . . .
O34 O 0.8481(4) 0.5112(3) 0.8805(2) 0.0785(18) Uani 1 1 d . . . . .
F59 F 0.6915(4) 0.6726(4) 0.9799(3) 0.117(2) Uani 1 1 d . . . . .
N6 N 0.8557(4) 0.1473(3) 0.4021(2) 0.0508(15) Uani 1 1 d . . . . .
H6 H 0.850471 0.190666 0.390592 0.061 Uiso 1 1 calc R U . . .
O8 O 0.5040(4) -0.0744(3) 0.3056(2) 0.0632(15) Uani 1 1 d . . . . .
O46 O 0.5010(5) 0.0193(3) 0.0839(2) 0.0814(19) Uani 1 1 d . . . . .
O7 O 0.4883(4) -0.2042(3) 0.3040(2) 0.0764(18) Uani 1 1 d . . . . .
F36 F 0.7668(5) 0.1331(4) 0.5467(2) 0.131(3) Uani 1 1 d . . . . .
N01J N 0.4836(4) -0.1407(3) 0.1023(2) 0.0588(17) Uani 1 1 d . . . . .
H01A H 0.484040 -0.101309 0.084405 0.071 Uiso 1 1 calc R U . . .
H01B H 0.480769 -0.181114 0.086218 0.071 Uiso 1 1 calc R U . . .
O45 O 0.5090(5) 0.1151(4) 0.0177(2) 0.092(2) Uani 1 1 d . . . . .
O5 O 0.4694(4) -0.1114(3) 0.4832(2) 0.0784(18) Uani 1 1 d . . . . .
N4 N 0.8359(4) -0.1066(3) 0.1559(3) 0.0579(17) Uani 1 1 d . . . . .
H4 H 0.828020 -0.062858 0.145748 0.069 Uiso 1 1 calc R U . . .
N10 N 0.8419(4) 0.6428(3) 0.9047(2) 0.0540(16) Uani 1 1 d . . . . .
H10 H 0.834818 0.686181 0.893654 0.065 Uiso 1 1 calc R U . . .
N9 N 0.4829(4) 0.6482(3) 0.6397(2) 0.0608(18) Uani 1 1 d . . . . .
H9 H 0.481854 0.691684 0.651246 0.073 Uiso 1 1 calc R U . . .
C30 C 0.5057(5) 0.3581(4) 0.5952(3) 0.0518(19) Uani 1 1 d . . . . .
F24 F 0.7446(5) -0.1286(5) 0.2991(2) 0.139(3) Uani 1 1 d . . . . .
O30 O 0.4740(4) 0.7052(3) 0.5543(2) 0.0796(19) Uani 1 1 d . . . . .
C27 C 0.4875(5) -0.1390(4) 0.1551(3) 0.0533(19) Uani 1 1 d . . . . .
F57 F 0.6827(4) 0.5863(5) 0.8717(3) 0.126(3) Uani 1 1 d . . . . .
F22 F 0.7085(4) -0.1866(4) 0.2320(3) 0.123(3) Uani 1 1 d . . . . .
N21 N 0.9645(4) 0.1637(4) 0.6986(3) 0.0679(19) Uani 1 1 d . . . . .
H21A H 1.001196 0.163529 0.721894 0.081 Uiso 1 1 calc R U . . .
H21B H 0.944924 0.203764 0.686580 0.081 Uiso 1 1 calc R U . . .
N28 N 0.5095(5) 0.2983(3) 0.5676(3) 0.073(2) Uani 1 1 d . . . . .
H28A H 0.511056 0.299762 0.533432 0.087 Uiso 1 1 calc R U . . .
H28B H 0.510571 0.257526 0.583742 0.087 Uiso 1 1 calc R U . . .
N7 N 0.8597(4) 0.3920(3) 0.6539(3) 0.0596(17) Uani 1 1 d . . . . .
H7 H 0.851244 0.435946 0.644307 0.072 Uiso 1 1 calc R U . . .
O44 O 0.4792(4) 0.6160(4) 1.2332(2) 0.085(2) Uani 1 1 d . . . . .
N12 N 0.4896(4) 0.6496(3) 1.1401(2) 0.0568(17) Uani 1 1 d . . . . .
H12 H 0.486366 0.693021 1.151928 0.068 Uiso 1 1 calc R U . . .
C28 C 0.5015(5) 0.1427(4) 0.3455(3) 0.0505(18) Uani 1 1 d . . . . .
N39 N 0.5133(4) 0.3573(4) 1.1475(3) 0.0649(18) Uani 1 1 d . . . . .
H39A H 0.513525 0.396567 1.165397 0.078 Uiso 1 1 calc R U . . .
H39B H 0.516058 0.316527 1.163490 0.078 Uiso 1 1 calc R U . . .
N29 N 0.5019(5) 0.3562(4) 0.6482(2) 0.0656(19) Uani 1 1 d . . . . .
H29A H 0.498532 0.395627 0.666237 0.079 Uiso 1 1 calc R U . . .
H29B H 0.502961 0.315564 0.664497 0.079 Uiso 1 1 calc R U . . .
N023 N 0.4918(5) -0.0781(3) 0.1797(3) 0.070(2) Uani 1 1 d . . . . .
H02A H 0.495001 -0.077272 0.213608 0.084 Uiso 1 1 calc R U . . .
H02B H 0.491525 -0.038541 0.161952 0.084 Uiso 1 1 calc R U . . .
F60 F 0.7432(5) 0.6244(5) 1.0472(2) 0.145(3) Uani 1 1 d . . . . .
N42 N 0.8920(5) 0.9139(4) 0.8628(3) 0.075(2) Uani 1 1 d . . . . .
H42A H 0.890558 0.955045 0.878481 0.090 Uiso 1 1 calc R U . . .
H42B H 0.896144 0.911547 0.828574 0.090 Uiso 1 1 calc R U . . .
O17 O 0.9085(5) 0.1002(4) 0.3142(3) 0.095(2) Uani 1 1 d . . . . .
N20 N 0.9679(5) 0.0414(4) 0.6993(3) 0.075(2) Uani 1 1 d . . . . .
H20A H 1.004594 0.040726 0.722629 0.090 Uiso 1 1 calc R U . . .
H20B H 0.950487 0.001630 0.687770 0.090 Uiso 1 1 calc R U . . .
F69 F 0.3351(4) 0.5795(4) 1.1071(3) 0.132(3) Uani 1 1 d . . . . .
N19 N 0.8850(5) 0.1030(4) 0.6438(3) 0.075(2) Uani 1 1 d . . . . .
H19A H 0.867250 0.142998 0.630680 0.090 Uiso 1 1 calc R U . . .
H19B H 0.867909 0.063000 0.632456 0.090 Uiso 1 1 calc R U . . .
N5 N 0.5089(4) 0.1490(3) 0.1102(2) 0.0611(18) Uani 1 1 d . . . . .
H5 H 0.510546 0.192382 0.098665 0.073 Uiso 1 1 calc R U . . .
F38 F 0.7465(5) 0.4143(4) 0.5688(3) 0.139(3) Uani 1 1 d . . . . .
N36 N 0.1330(5) 0.3981(4) 0.8562(3) 0.078(2) Uani 1 1 d . . . . .
H36A H 0.156089 0.358864 0.867414 0.094 Uiso 1 1 calc R U . . .
H36B H 0.144407 0.438667 0.869585 0.094 Uiso 1 1 calc R U . . .
F23 F 0.6905(4) -0.0725(4) 0.2353(3) 0.121(2) Uani 1 1 d . . . . .
F32 F 0.7394(5) 0.1667(4) 0.3162(3) 0.142(3) Uani 1 1 d . . . . .
N2 N 0.4850(5) -0.1468(3) 0.3902(2) 0.0623(18) Uani 1 1 d . . . . .
H2 H 0.482961 -0.190237 0.401752 0.075 Uiso 1 1 calc R U . . .
F28 F 0.6643(5) 0.0593(5) 0.1387(3) 0.138(3) Uani 1 1 d . . . . .
N02H N 0.4879(5) -0.1993(3) 0.1817(3) 0.071(2) Uani 1 1 d . . . . .
H02C H 0.491056 -0.198869 0.215612 0.085 Uiso 1 1 calc R U . . .
H02D H 0.484998 -0.239464 0.165163 0.085 Uiso 1 1 calc R U . . .
N30 N 0.5041(5) 0.4200(3) 0.5707(3) 0.070(2) Uani 1 1 d . . . . .
H30A H 0.505619 0.421442 0.536517 0.084 Uiso 1 1 calc R U . . .
H30B H 0.501555 0.459337 0.588826 0.084 Uiso 1 1 calc R U . . .
F31 F 0.7352(5) 0.0556(4) 0.3002(3) 0.131(3) Uani 1 1 d . . . . .
N27 N 0.9565(5) 0.4169(4) 0.9504(3) 0.070(2) Uani 1 1 d . . . . .
H27A H 0.934139 0.456300 0.938970 0.084 Uiso 1 1 calc R U . . .
H27B H 0.991133 0.418105 0.974915 0.084 Uiso 1 1 calc R U . . .
N17 N 0.5001(4) 0.1449(4) 0.3976(3) 0.0632(18) Uani 1 1 d . . . . .
H17A H 0.496214 0.105827 0.415679 0.076 Uiso 1 1 calc R U . . .
H17B H 0.502936 0.185339 0.413624 0.076 Uiso 1 1 calc R U . . .
F68 F 0.3219(4) 0.6919(5) 1.1033(3) 0.134(3) Uani 1 1 d . . . . .
N24 N 0.8987(5) 0.4181(4) 0.3573(3) 0.077(2) Uani 1 1 d . . . . .
H24A H 0.895035 0.459383 0.372902 0.092 Uiso 1 1 calc R U . . .
H24B H 0.901240 0.415564 0.323138 0.092 Uiso 1 1 calc R U . . .
N44 N 0.0971(5) 0.8409(4) 0.8899(3) 0.074(2) Uani 1 1 d . . . . .
H44A H 0.098313 0.800314 0.873485 0.089 Uiso 1 1 calc R U . . .
H44B H 0.092304 0.842089 0.924200 0.089 Uiso 1 1 calc R U . . .
O32 O 0.4820(5) 0.6143(4) 0.7323(2) 0.096(2) Uani 1 1 d . . . . .
N26 N 0.9738(5) 0.2958(4) 0.9470(3) 0.074(2) Uani 1 1 d . . . . .
H26A H 1.009452 0.296995 0.970900 0.089 Uiso 1 1 calc R U . . .
H26B H 0.961498 0.255274 0.933919 0.089 Uiso 1 1 calc R U . . .
F33 F 0.6902(4) 0.0974(5) 0.3764(3) 0.145(3) Uani 1 1 d . . . . .
F11 F 0.3172(4) -0.1757(4) 0.3483(3) 0.131(3) Uani 1 1 d . . . . .
F12 F 0.3400(4) -0.1124(5) 0.2789(3) 0.151(3) Uani 1 1 d . . . . .
F10 F 0.3304(4) -0.0638(4) 0.3561(3) 0.126(3) Uani 1 1 d . . . . .
N16 N 0.4971(5) 0.0815(3) 0.3213(3) 0.068(2) Uani 1 1 d . . . . .
H16A H 0.499110 0.079867 0.287050 0.082 Uiso 1 1 calc R U . . .
H16B H 0.492296 0.042555 0.339481 0.082 Uiso 1 1 calc R U . . .
F29 F 0.6834(5) 0.1713(5) 0.1380(3) 0.144(3) Uani 1 1 d . . . . .
F56 F 0.7326(5) 0.6589(4) 0.8154(4) 0.145(3) Uani 1 1 d . . . . .
F42 F 0.7731(5) 0.3583(5) 0.7969(3) 0.154(3) Uani 1 1 d . . . . .
F67 F 0.3427(5) 0.6313(6) 1.0304(3) 0.164(4) Uani 1 1 d . . . . .
N37 N 0.5048(5) 0.4210(3) 1.0708(3) 0.0659(19) Uani 1 1 d . . . . .
H37A H 0.504874 0.460821 1.088101 0.079 Uiso 1 1 calc R U . . .
H37B H 0.501887 0.421556 1.036772 0.079 Uiso 1 1 calc R U . . .
F20 F 0.7260(5) -0.1908(4) 0.0458(3) 0.134(3) Uani 1 1 d . . . . .
O33 O 0.9036(5) 0.6000(5) 0.8181(3) 0.101(2) Uani 1 1 d . . . . .
N35 N 0.0628(5) 0.3344(4) 0.7982(3) 0.074(2) Uani 1 1 d . . . . .
H35A H 0.027820 0.332894 0.773931 0.089 Uiso 1 1 calc R U . . .
H35B H 0.086469 0.295301 0.809138 0.089 Uiso 1 1 calc R U . . .
F41 F 0.7135(4) 0.4118(4) 0.7348(3) 0.129(3) Uani 1 1 d . . . . .
N18 N 0.5089(5) 0.2019(3) 0.3179(3) 0.071(2) Uani 1 1 d . . . . .
H18A H 0.510850 0.200338 0.283700 0.086 Uiso 1 1 calc R U . . .
H18B H 0.511761 0.242338 0.333997 0.086 Uiso 1 1 calc R U . . .
N33 N 0.9404(5) 0.9168(4) 0.4544(3) 0.074(2) Uani 1 1 d . . . . .
H33A H 0.920828 0.957015 0.442488 0.089 Uiso 1 1 calc R U . . .
H33B H 0.974761 0.916600 0.479103 0.089 Uiso 1 1 calc R U . . .
N31 N 0.9506(5) 0.7952(4) 0.4519(3) 0.075(2) Uani 1 1 d . . . . .
H31A H 0.986553 0.795269 0.475681 0.091 Uiso 1 1 calc R U . . .
H31B H 0.935902 0.755219 0.439250 0.091 Uiso 1 1 calc R U . . .
F37 F 0.7480(5) 0.3052(4) 0.5460(3) 0.139(3) Uani 1 1 d . . . . .
F7 F 0.6381(5) -0.0565(5) 0.4729(3) 0.145(3) Uani 1 1 d . . . . .
O13 O 0.8932(5) -0.1484(4) 0.0675(3) 0.100(2) Uani 1 1 d . . . . .
C26 C 0.9385(5) 0.1028(4) 0.6813(3) 0.0540(19) Uani 1 1 d . . . . .
F72 F 0.6483(5) 0.5490(5) 1.2211(3) 0.152(3) Uani 1 1 d . . . . .
N25 N 0.8856(4) 0.3540(4) 0.8935(3) 0.070(2) Uani 1 1 d . . . . .
H25A H 0.863240 0.393407 0.882073 0.084 Uiso 1 1 calc R U . . .
H25B H 0.873321 0.313494 0.880357 0.084 Uiso 1 1 calc R U . . .
C34 C 0.5090(5) 0.3595(4) 1.0962(3) 0.0502(18) Uani 1 1 d . . . . .
F8 F 0.6372(5) -0.1646(5) 0.4477(5) 0.172(4) Uani 1 1 d . . . . .
C33 C 0.8880(5) 0.8548(5) 0.8911(4) 0.066(2) Uani 1 1 d . . . . .
C31 C 0.9381(5) 0.3557(4) 0.9306(3) 0.0511(18) Uani 1 1 d . . . . .
O22 O 0.9160(5) 0.3529(4) 0.5647(3) 0.095(2) Uani 1 1 d . . . . .
C32 C 0.9179(5) 0.8564(4) 0.4350(3) 0.0526(19) Uani 1 1 d . . . . .
F39 F 0.6995(4) 0.3388(5) 0.6229(3) 0.145(3) Uani 1 1 d . . . . .
N34 N 0.0450(5) 0.4560(4) 0.8026(3) 0.079(2) Uani 1 1 d . . . . .
H34A H 0.009886 0.455488 0.778317 0.094 Uiso 1 1 calc R U . . .
H34B H 0.057098 0.496151 0.816331 0.094 Uiso 1 1 calc R U . . .
F55 F 0.7366(5) 0.5495(5) 0.7972(3) 0.148(3) Uani 1 1 d . . . . .
N15 N 0.8852(5) -0.3359(4) 0.6131(3) 0.087(2) Uani 1 1 d . . . . .
H15A H 0.880568 -0.295424 0.629821 0.104 Uiso 1 1 calc R U . . .
H15B H 0.888036 -0.336716 0.578872 0.104 Uiso 1 1 calc R U . . .
C29 C 0.9004(6) 0.3588(5) 0.3859(4) 0.071(2) Uani 1 1 d . . . . .
F62A F 0.2645(15) 0.6524(13) 0.7155(5) 0.119(8) Uani 0.5 1 d D . P A 2
F51 F 0.3254(5) 0.5776(5) 0.6146(3) 0.134(3) Uani 1 1 d . . . . .
N45 N 0.0997(5) 0.9625(4) 0.8879(3) 0.084(2) Uani 1 1 d . . . . .
H45A H 0.094362 0.964172 0.922179 0.101 Uiso 1 1 calc R U . . .
H45B H 0.103195 1.001582 0.869842 0.101 Uiso 1 1 calc R U . . .
N40 N 0.8938(6) 0.7905(4) 0.8663(3) 0.091(3) Uani 1 1 d . . . . .
H40A H 0.893349 0.751573 0.884697 0.110 Uiso 1 1 calc R U . . .
H40B H 0.897939 0.788429 0.832065 0.110 Uiso 1 1 calc R U . . .
F21 F 0.7214(7) -0.0858(5) 0.0728(4) 0.187(5) Uani 1 1 d . . . . .
C35 C 0.0800(5) 0.3959(4) 0.8184(3) 0.0549(19) Uani 1 1 d . . . . .
C22 C 0.2116(7) 0.6295(6) 0.9253(4) 0.089(3) Uani 1 1 d D . . . .
F1 F 0.7169(19) -0.1577(17) 0.7897(6) 0.206(17) Uani 0.5 1 d D . P B 1
F30 F 0.6699(5) 0.1164(6) 0.2120(3) 0.161(4) Uani 1 1 d . . . . .
N32 N 0.8655(5) 0.8565(4) 0.3973(3) 0.075(2) Uani 1 1 d . . . . .
H32A H 0.845831 0.896563 0.385340 0.090 Uiso 1 1 calc R U . . .
H32B H 0.850829 0.816477 0.384655 0.090 Uiso 1 1 calc R U . . .
F14 F 0.2555(12) -0.1781(10) 0.1581(10) 0.128(9) Uani 0.5 1 d D . P C 1
N43 N 0.1096(5) 0.8983(4) 0.8108(3) 0.085(2) Uani 1 1 d . . . . .
H43A H 0.110871 0.857808 0.794248 0.102 Uiso 1 1 calc R U . . .
H43B H 0.113100 0.937697 0.793050 0.102 Uiso 1 1 calc R U . . .
F25 F 0.3390(5) 0.0793(7) 0.1191(4) 0.179(4) Uani 1 1 d . . . . .
F50 F 0.3103(5) 0.6906(6) 0.6061(3) 0.156(4) Uani 1 1 d . . . . .
C11 C 0.7484(7) 0.1031(6) 0.3370(4) 0.083(3) Uani 1 1 d . . . . .
F19 F 0.6765(4) -0.1649(7) 0.1234(4) 0.198(5) Uani 1 1 d . . . . .
F9 F 0.6525(5) -0.0810(6) 0.3916(4) 0.176(4) Uani 1 1 d . . . . .
N13 N 0.8939(6) -0.4583(4) 0.6141(3) 0.088(3) Uani 1 1 d . . . . .
H13A H 0.895133 -0.498280 0.631177 0.106 Uiso 1 1 calc R U . . .
H13B H 0.896773 -0.458413 0.579793 0.106 Uiso 1 1 calc R U . . .
C14 C 0.7666(7) 0.3608(6) 0.7449(4) 0.080(3) Uani 1 1 d . . . . .
N23 N 0.8966(5) 0.3617(5) 0.4377(3) 0.090(2) Uani 1 1 d . . . . .
H23A H 0.892890 0.402642 0.453687 0.108 Uiso 1 1 calc R U . . .
H23B H 0.897694 0.322620 0.455929 0.108 Uiso 1 1 calc R U . . .
F71 F 0.6462(6) 0.6554(5) 1.1917(5) 0.192(5) Uani 1 1 d . . . . .
C4 C 0.3570(7) -0.1203(7) 0.3293(4) 0.081(3) Uani 1 1 d . . . . .
F49 F 0.3236(5) 0.6232(6) 0.5370(3) 0.163(4) Uani 1 1 d . . . . .
N22 N 0.9089(6) 0.2953(4) 0.3614(3) 0.091(3) Uani 1 1 d . . . . .
H22A H 0.911880 0.256454 0.379817 0.109 Uiso 1 1 calc R U . . .
H22B H 0.911454 0.293121 0.327201 0.109 Uiso 1 1 calc R U . . .
C36 C 0.1023(5) 0.9000(5) 0.8632(3) 0.061(2) Uani 1 1 d . . . . .
F13 F 0.1965(14) -0.1237(14) 0.2262(5) 0.124(10) Uani 0.5 1 d D . P C 1
C5 C 0.2066(6) -0.1239(5) 0.1762(4) 0.078(3) Uani 1 1 d D . . . .
N38 N 0.5090(5) 0.2994(4) 1.0680(3) 0.083(2) Uani 1 1 d . . . . .
H38A H 0.511887 0.258415 1.083720 0.099 Uiso 1 1 calc R U . . .
H38B H 0.506045 0.301392 1.034081 0.099 Uiso 1 1 calc R U . . .
N14 N 0.8834(6) -0.3959(5) 0.6923(3) 0.091(3) Uani 1 1 d . . . . .
H14A H 0.884568 -0.435556 0.709768 0.109 Uiso 1 1 calc R U . . .
H14B H 0.879417 -0.355481 0.708995 0.109 Uiso 1 1 calc R U . . .
F44A F 0.772(2) 0.6324(18) 0.2802(7) 0.191(19) Uani 0.5 1 d D . P D 2
C10 C 0.6444(7) 0.1208(7) 0.1631(4) 0.086(3) Uani 1 1 d . . . . .
N41 N 0.8817(5) 0.8572(5) 0.9433(3) 0.091(3) Uani 1 1 d . . . . .
H41A H 0.880168 0.897995 0.959463 0.109 Uiso 1 1 calc R U . . .
H41B H 0.879110 0.818068 0.961354 0.109 Uiso 1 1 calc R U . . .
F16A F 0.2633(13) -0.1776(9) 0.0383(8) 0.135(7) Uani 0.5 1 d D . P E 2
F66A F 0.1993(16) 0.6299(16) 0.9749(5) 0.141(12) Uani 0.5 1 d D . P F 2
C25 C 0.8878(5) -0.3970(5) 0.6403(4) 0.064(2) Uani 1 1 d . . . . .
C23 C 0.3608(7) 0.6347(7) 1.0809(5) 0.089(3) Uani 1 1 d . . . . .
C8 C 0.7404(7) -0.1275(7) 0.2470(4) 0.083(3) Uani 1 1 d . . . . .
C12 C 0.7646(7) 0.1303(6) 0.4949(4) 0.079(3) Uani 1 1 d . . . . .
F70 F 0.6588(5) 0.5666(6) 1.1374(4) 0.180(4) Uani 1 1 d . . . . .
C17 C 0.3465(8) 0.6325(8) 0.5857(4) 0.092(3) Uani 1 1 d . . . . .
F26 F 0.3404(6) 0.0660(5) 0.0354(4) 0.173(4) Uani 1 1 d . . . . .
S15 S 0.86621(17) 0.63691(15) 0.35908(9) 0.0752(7) Uani 1 1 d D . . . .
C19 C 0.7443(7) 0.5964(6) 0.8351(4) 0.083(3) Uani 1 1 d . . . . .
F18A F 0.2970(19) -0.0691(12) 0.0363(10) 0.143(10) Uani 0.5 1 d D . P E 2
F5 F 0.7759(16) -0.1302(17) 0.5316(5) 0.156(12) Uani 0.5 1 d D . P G 1
C9 C 0.3679(9) 0.1047(8) 0.0744(6) 0.107(4) Uani 1 1 d . . . . .
F53 F 0.6443(6) 0.6514(7) 0.6860(7) 0.230(7) Uani 1 1 d . . . . .
C20 C 0.7424(7) 0.6230(7) 0.9961(4) 0.085(3) Uani 1 1 d . . . . .
C3 C 0.6156(7) -0.0986(7) 0.4357(5) 0.091(3) Uani 1 1 d . . . . .
F54 F 0.6457(6) 0.5429(6) 0.7113(4) 0.210(5) Uani 1 1 d . . . . .
C24 C 0.6239(8) 0.5905(7) 1.1827(5) 0.099(4) Uani 1 1 d . . . . .
C13 C 0.7583(7) 0.3488(6) 0.5847(4) 0.082(3) Uani 1 1 d . . . . .
F27 F 0.3461(6) 0.1694(6) 0.0684(5) 0.193(5) Uani 1 1 d . . . . .
C7 C 0.7343(7) -0.1514(7) 0.0867(5) 0.091(3) Uani 1 1 d . . . . .
O37A O 0.0930(10) 0.6423(8) 0.7477(6) 0.087(4) Uani 0.5 1 d D . P H 2
F6 F 0.723(2) -0.0713(12) 0.5991(14) 0.161(14) Uani 0.5 1 d D . P G 1
F2 F 0.698(2) -0.2024(15) 0.7293(12) 0.222(16) Uani 0.5 1 d D . P B 1
S16 S 0.84594(16) 0.58968(14) 0.46500(9) 0.0713(6) Uani 1 1 d D . . . .
F47A F 0.7212(18) 0.6667(10) 0.5098(16) 0.183(11) Uani 0.5 1 d D . P I 2
F65A F 0.2464(13) 0.6852(9) 0.9055(7) 0.144(8) Uani 0.5 1 d D . P F 2
F52 F 0.6487(6) 0.5651(9) 0.6307(5) 0.234(7) Uani 1 1 d . . . . .
F64A F 0.2589(12) 0.5724(9) 0.9086(10) 0.143(9) Uani 0.5 1 d D . P F 2
F63A F 0.2871(17) 0.7128(9) 0.7836(9) 0.145(9) Uani 0.5 1 d D . P A 2
F48A F 0.725(2) 0.5560(14) 0.5287(11) 0.175(15) Uani 0.5 1 d D . P I 2
F4 F 0.7392(13) -0.1844(10) 0.6037(8) 0.138(7) Uani 0.5 1 d D . P G 1
F43A F 0.721(2) 0.5805(14) 0.3489(14) 0.190(14) Uani 0.5 1 d D . P D 2
F15 F 0.2422(11) -0.0655(8) 0.1575(8) 0.115(5) Uani 0.5 1 d D . P C 1
F46A F 0.6809(17) 0.592(3) 0.4552(9) 0.22(2) Uani 0.5 1 d D . P I 2
F45A F 0.7221(17) 0.6937(12) 0.3473(13) 0.192(15) Uani 0.5 1 d D . P D 2
C18 C 0.6202(10) 0.5886(10) 0.6759(6) 0.128(5) Uani 1 1 d . . . . .
C15 C 0.7646(8) 0.6340(8) 0.3316(5) 0.121(5) Uani 1 1 d D . . . .
O26A O 0.8976(8) 0.7075(6) 0.3387(5) 0.082(4) Uani 0.5 1 d D . P J 2
C2 C 0.7710(7) -0.1258(6) 0.5819(5) 0.100(4) Uani 1 1 d D . . . .
F61A F 0.2832(11) 0.5998(9) 0.7894(7) 0.121(6) Uani 0.5 1 d D . P A 2
S6 S 0.14050(16) -0.09052(13) 0.03663(9) 0.0677(6) Uani 1 1 d D . . . .
O39A O 0.0827(10) 0.5524(6) 0.9140(6) 0.092(4) Uani 0.5 1 d D . P H 2
F17A F 0.2643(18) -0.1190(17) -0.0345(5) 0.169(13) Uani 0.5 1 d D . P E 2
O9 O 0.0794(9) -0.2005(6) 0.1641(7) 0.088(4) Uani 0.5 1 d D . P K 1
O28A O 0.8954(12) 0.6108(10) 0.5053(7) 0.101(5) Uani 0.5 1 d D . P J 2
C16 C 0.7360(9) 0.6027(7) 0.4892(5) 0.120(5) Uani 1 1 d D . . . .
O27A O 0.8552(11) 0.5195(6) 0.4440(5) 0.101(5) Uani 0.5 1 d D . P J 2
S2 S 0.87022(15) -0.11944(13) 0.61150(9) 0.0662(6) Uani 1 1 d D . . . .
O2 O 0.8864(11) -0.1046(7) 0.7366(6) 0.085(5) Uani 0.5 1 d D . P L 1
N1 N 0.8524(9) -0.1805(6) 0.6574(5) 0.057(3) Uani 0.5 1 d . . P L 1
H1 H 0.844535 -0.223616 0.647210 0.068 Uiso 0.5 1 calc R U P L 1
O4 O 0.9303(14) -0.1519(10) 0.5746(8) 0.099(6) Uani 0.5 1 d D . P L 1
O1 O 0.8670(11) -0.2343(6) 0.7424(6) 0.105(5) Uani 0.5 1 d D . P L 1
O3A O 0.8966(12) -0.0496(6) 0.5894(7) 0.110(5) Uani 0.5 1 d D . P L 2
O10 O 0.0587(18) -0.0708(8) 0.1593(9) 0.090(8) Uani 0.5 1 d D . P K 1
O12A O 0.0945(12) -0.1478(8) 0.0184(6) 0.090(6) Uani 0.5 1 d D . P K 2
C6 C 0.2489(7) -0.1145(6) 0.0161(4) 0.090(3) Uani 1 1 d D . . . .
N3A N 0.1308(9) -0.0733(7) 0.0950(5) 0.060(3) Uani 0.5 1 d . . P K 2
H3A H 0.136818 -0.029408 0.104187 0.072 Uiso 0.5 1 calc R U P K 2
O11A O 0.1350(10) -0.0228(6) 0.0084(6) 0.096(5) Uani 0.5 1 d D . P K 2
O40A O 0.0657(11) 0.6823(6) 0.9108(8) 0.077(5) Uani 0.5 1 d D . P H 2
O25A O 0.9115(17) 0.5754(7) 0.3422(8) 0.097(7) Uani 0.5 1 d D . P J 2
N11 N 0.1331(8) 0.6819(6) 0.8476(5) 0.052(3) Uani 0.5 1 d . . P H 1
H11 H 0.139453 0.725161 0.858065 0.062 Uiso 0.5 1 calc R U P H 1
O38A O 0.1322(12) 0.7387(6) 0.8050(6) 0.112(6) Uani 0.5 1 d D . P H 2
C1 C 0.7472(6) -0.1498(7) 0.7412(4) 0.118(4) Uani 1 1 d D . . . .
C21 C 0.2519(7) 0.6553(6) 0.7660(4) 0.091(3) Uani 1 1 d D . . . .
N8A N 0.8511(8) 0.6524(6) 0.4197(5) 0.056(3) Uani 0.5 1 d . . P J 2
H8A H 0.845029 0.696504 0.429992 0.067 Uiso 0.5 1 calc R U P J 2
N8 N 0.8487(10) 0.5725(8) 0.4081(6) 0.079(4) Uani 0.5 1 d . . P J 1
H8 H 0.841318 0.528974 0.398649 0.095 Uiso 0.5 1 calc R U P J 1
N1A N 0.8560(9) -0.1027(7) 0.6692(6) 0.073(4) Uani 0.5 1 d . . P L 2
H1A H 0.851085 -0.058196 0.678543 0.088 Uiso 0.5 1 calc R U P L 2
N3 N 0.1269(9) -0.1524(8) 0.0847(6) 0.076(4) Uani 0.5 1 d . . P K 1
H3 H 0.129943 -0.197159 0.076146 0.091 Uiso 0.5 1 calc R U P K 1
N11A N 0.1314(9) 0.6051(7) 0.8355(6) 0.066(4) Uani 0.5 1 d . . P H 2
H11A H 0.136972 0.560661 0.825969 0.079 Uiso 0.5 1 calc R U P H 2
O3 O 0.8744(11) -0.0510(6) 0.6310(6) 0.098(5) Uani 0.5 1 d D . P L 1
O2A O 0.8986(12) -0.1399(10) 0.7566(5) 0.097(6) Uani 0.5 1 d D . P L 2
O1A O 0.8565(12) -0.2356(7) 0.6989(6) 0.115(6) Uani 0.5 1 d D . P L 2
O4A O 0.9223(15) -0.1792(7) 0.5935(8) 0.081(5) Uani 0.5 1 d D . P L 2
O26 O 0.8711(8) 0.7028(6) 0.3762(5) 0.0752(7) Uani 0.5 1 d D . P J 1
O28 O 0.8795(12) 0.6513(8) 0.4859(7) 0.100(5) Uani 0.5 1 d D . P J 1
O27 O 0.8670(12) 0.5226(7) 0.4908(7) 0.122(6) Uani 0.5 1 d D . P J 1
O25 O 0.9189(18) 0.5965(9) 0.3234(7) 0.095(7) Uani 0.5 1 d D . P J 1
O37 O 0.1074(10) 0.6049(6) 0.7698(6) 0.081(4) Uani 0.5 1 d D . P H 1
O38 O 0.1188(10) 0.7367(6) 0.7633(6) 0.087(4) Uani 0.5 1 d D . P H 1
O39 O 0.1222(10) 0.5528(5) 0.8745(5) 0.087(4) Uani 0.5 1 d D . P H 1
O9A O 0.1094(11) -0.2012(6) 0.1253(6) 0.090(5) Uani 0.5 1 d D . P K 2
O40 O 0.0494(11) 0.6497(10) 0.9285(8) 0.100(6) Uani 0.5 1 d D . P H 1
O12 O 0.0927(13) -0.1130(10) -0.0028(6) 0.099(6) Uani 0.5 1 d D . P K 1
O10A O 0.0490(16) -0.0964(10) 0.1767(9) 0.085(6) Uani 0.5 1 d D . P K 2
O11 O 0.1393(11) -0.0192(6) 0.0542(6) 0.105(5) Uani 0.5 1 d D . P K 1
F4A F 0.7575(15) -0.1890(9) 0.5615(14) 0.171(10) Uani 0.5 1 d D . P G 2
F5A F 0.7796(15) -0.0818(14) 0.5403(7) 0.151(10) Uani 0.5 1 d D . P G 2
F3A F 0.7262(15) -0.0819(8) 0.7566(10) 0.180(10) Uani 0.5 1 d D . P B 2
F1A F 0.7395(14) -0.1830(12) 0.7887(6) 0.128(7) Uani 0.5 1 d D . P B 2
F6A F 0.7044(16) -0.1031(16) 0.6107(11) 0.133(10) Uani 0.5 1 d D . P G 2
F2A F 0.6889(15) -0.1690(17) 0.7119(9) 0.178(11) Uani 0.5 1 d D . P B 2
F65 F 0.2174(16) 0.6944(8) 0.9473(11) 0.169(9) Uani 0.5 1 d D . P F 1
F64 F 0.2815(11) 0.6139(18) 0.8980(8) 0.165(13) Uani 0.5 1 d D . P F 1
F14A F 0.2766(11) -0.1434(14) 0.1516(8) 0.127(10) Uani 0.5 1 d D . P C 2
F15A F 0.2117(13) -0.0581(7) 0.1966(9) 0.128(6) Uani 0.5 1 d D . P C 2
F66 F 0.2078(17) 0.5861(11) 0.9674(7) 0.115(8) Uani 0.5 1 d D . P F 1
F62 F 0.264(2) 0.6934(11) 0.7233(7) 0.143(10) Uani 0.5 1 d D . P A 1
F17 F 0.2675(19) -0.0718(11) -0.0255(6) 0.149(9) Uani 0.5 1 d D . P E 1
F16 F 0.2577(13) -0.1806(8) -0.0033(12) 0.168(10) Uani 0.5 1 d D . P E 1
F13A F 0.1957(16) -0.1652(10) 0.2191(6) 0.111(7) Uani 0.5 1 d D . P C 2
F43 F 0.754(2) 0.5656(9) 0.3224(14) 0.27(3) Uani 0.5 1 d D . P D 1
F44 F 0.7731(18) 0.6658(14) 0.2858(7) 0.130(9) Uani 0.5 1 d D . P D 1
F63 F 0.3035(14) 0.6673(19) 0.8000(8) 0.179(15) Uani 0.5 1 d D . P A 1
F61 F 0.2632(10) 0.5872(7) 0.7484(10) 0.131(6) Uani 0.5 1 d D . P A 1
F48 F 0.7288(15) 0.605(3) 0.5411(6) 0.190(15) Uani 0.5 1 d D . P I 1
F47 F 0.7027(18) 0.6591(14) 0.4691(13) 0.192(13) Uani 0.5 1 d D . P I 1
F46 F 0.6969(19) 0.5464(13) 0.4739(17) 0.190(13) Uani 0.5 1 d D . P I 1
F45 F 0.7021(14) 0.662(2) 0.3600(10) 0.23(3) Uani 0.5 1 d D . P D 1
F18 F 0.3034(14) -0.1057(16) 0.0500(8) 0.138(12) Uani 0.5 1 d D . P E 1
F3 F 0.7099(17) -0.0915(12) 0.7209(9) 0.194(14) Uani 0.5 1 d D . P B 1

loop_
_atom_site_aniso_label
_atom_site_aniso_U_11
_atom_site_aniso_U_22
_atom_site_aniso_U_33
_atom_site_aniso_U_23
_atom_site_aniso_U_13
_atom_site_aniso_U_12
S23 0.0748(13) 0.0295(10) 0.0425(11) -0.0049(8) -0.0118(8) -0.0022(8)
S17 0.0861(14) 0.0312(10) 0.0392(11) -0.0012(8) -0.0158(9) -0.0005(9)
S3 0.0745(13) 0.0383(11) 0.0356(10) 0.0001(8) -0.0073(8) -0.0093(9)
S12 0.0668(12) 0.0402(11) 0.0521(12) -0.0032(9) -0.0188(9) -0.0055(9)
S4 0.0760(13) 0.0322(10) 0.0368(10) -0.0018(8) -0.0107(8) -0.0087(9)
S10 0.0912(15) 0.0318(10) 0.0384(11) 0.0016(8) -0.0160(9) -0.0076(9)
S7 0.0697(13) 0.0490(12) 0.0451(11) -0.0066(9) -0.0083(9) 0.0044(9)
S20 0.0633(12) 0.0487(12) 0.0516(12) -0.0038(9) -0.0162(9) -0.0008(9)
S13 0.0785(14) 0.0448(12) 0.0456(12) -0.0058(9) -0.0113(9) 0.0031(10)
S18 0.1019(16) 0.0403(12) 0.0377(11) -0.0053(9) -0.0183(10) 0.0082(10)
S24 0.0807(14) 0.0370(11) 0.0393(11) -0.0052(8) -0.0086(9) -0.0028(9)
S8 0.0609(12) 0.0519(13) 0.0501(12) -0.0086(9) -0.0125(9) -0.0009(9)
S14 0.0712(13) 0.0470(12) 0.0543(12) -0.0093(9) -0.0223(9) 0.0016(10)
S9 0.1006(16) 0.0392(11) 0.0379(11) 0.0018(8) -0.0166(10) -0.0114(10)
S19 0.0658(13) 0.0569(13) 0.0503(12) -0.0041(10) -0.0105(9) 0.0043(10)
S11 0.0699(13) 0.0511(13) 0.0463(12) -0.0021(9) -0.0093(9) 0.0110(10)
S21 0.0950(17) 0.0544(14) 0.0483(13) -0.0083(10) -0.0071(10) -0.0018(11)
S5 0.0666(13) 0.0676(15) 0.0479(12) -0.0050(11) -0.0080(9) -0.0096(11)
S22 0.0796(15) 0.0598(15) 0.0504(13) -0.0043(10) -0.0114(10) -0.0084(11)
S1 0.0921(17) 0.0688(16) 0.0534(14) -0.0094(12) -0.0069(11) -0.0073(12)
O42 0.108(5) 0.038(3) 0.047(3) -0.008(2) -0.007(3) 0.006(3)
O20 0.083(4) 0.053(4) 0.083(4) -0.024(3) -0.019(3) -0.014(3)
O16 0.076(4) 0.055(4) 0.077(4) -0.013(3) -0.019(3) -0.006(3)
O35 0.103(5) 0.041(3) 0.069(4) -0.003(3) -0.024(3) 0.005(3)
O47 0.123(5) 0.044(3) 0.049(3) 0.005(3) -0.001(3) -0.021(3)
F35 0.071(4) 0.121(6) 0.114(5) -0.027(4) 0.006(3) -0.014(4)
O41 0.114(5) 0.032(3) 0.067(4) 0.011(3) -0.019(3) -0.008(3)
O14 0.141(6) 0.038(3) 0.074(4) -0.005(3) -0.048(4) 0.010(3)
O18 0.106(5) 0.041(3) 0.066(4) -0.013(3) -0.029(3) 0.013(3)
O24 0.102(5) 0.050(4) 0.084(4) -0.023(3) -0.031(3) 0.000(3)
O15 0.104(5) 0.060(4) 0.068(4) -0.006(3) -0.036(3) 0.008(3)
O21 0.121(5) 0.037(3) 0.069(4) 0.001(3) -0.034(3) 0.011(3)
O36 0.085(4) 0.065(4) 0.080(4) -0.033(3) -0.012(3) -0.008(3)
O6 0.131(5) 0.032(3) 0.055(3) -0.007(3) -0.015(3) 0.000(3)
O29 0.128(5) 0.041(3) 0.050(3) -0.013(3) -0.022(3) 0.012(3)
O19 0.105(5) 0.046(3) 0.065(4) 0.001(3) -0.033(3) 0.003(3)
F40 0.123(5) 0.098(5) 0.104(5) -0.006(4) 0.006(4) -0.048(4)
F34 0.102(4) 0.095(5) 0.109(5) -0.012(4) 0.020(3) -0.047(4)
O48 0.136(6) 0.038(3) 0.063(4) -0.017(3) -0.023(3) -0.004(3)
O31 0.190(7) 0.033(3) 0.056(4) 0.002(3) -0.028(4) -0.007(4)
O43 0.152(6) 0.032(3) 0.061(4) -0.001(3) -0.014(4) -0.017(3)
O23 0.104(5) 0.065(4) 0.070(4) -0.006(3) -0.039(3) 0.011(3)
F58 0.101(5) 0.128(6) 0.122(5) 0.004(4) 0.006(4) -0.053(4)
O34 0.113(5) 0.049(4) 0.077(4) -0.019(3) -0.036(3) 0.012(3)
F59 0.068(4) 0.150(7) 0.129(6) -0.020(5) -0.004(4) 0.017(4)
N6 0.075(4) 0.030(3) 0.048(4) 0.008(3) -0.009(3) -0.003(3)
O8 0.106(4) 0.036(3) 0.050(3) 0.006(2) -0.011(3) -0.018(3)
O46 0.161(6) 0.032(3) 0.054(4) -0.003(3) -0.020(3) -0.009(3)
O7 0.135(5) 0.035(3) 0.061(4) -0.018(3) -0.024(3) -0.002(3)
F36 0.174(7) 0.170(7) 0.049(4) -0.018(4) 0.014(4) -0.040(5)
N01J 0.088(5) 0.037(4) 0.054(4) -0.003(3) -0.018(3) -0.007(3)
O45 0.159(7) 0.085(5) 0.036(3) 0.009(3) -0.011(3) -0.032(4)
O5 0.110(5) 0.083(5) 0.043(3) 0.008(3) -0.001(3) -0.026(4)
N4 0.075(4) 0.033(4) 0.066(4) -0.003(3) -0.013(3) 0.004(3)
N10 0.073(4) 0.033(4) 0.056(4) 0.004(3) -0.009(3) -0.004(3)
N9 0.104(5) 0.029(3) 0.052(4) -0.012(3) -0.024(3) 0.000(3)
C30 0.067(5) 0.030(4) 0.059(5) -0.001(4) -0.009(4) -0.004(3)
F24 0.132(6) 0.227(9) 0.056(4) -0.015(5) 0.015(3) -0.026(5)
O30 0.142(6) 0.040(3) 0.060(4) 0.013(3) -0.030(3) -0.008(3)
C27 0.075(5) 0.039(5) 0.047(5) -0.005(4) -0.012(4) -0.001(4)
F57 0.072(4) 0.186(8) 0.124(6) -0.007(5) -0.028(4) -0.013(4)
F22 0.124(5) 0.141(6) 0.106(5) -0.010(4) 0.011(4) -0.068(5)
N21 0.091(5) 0.044(4) 0.071(5) -0.004(3) -0.030(4) 0.005(4)
N28 0.133(7) 0.038(4) 0.049(4) -0.004(3) -0.020(4) -0.009(4)
N7 0.084(5) 0.034(4) 0.063(4) -0.003(3) -0.019(3) -0.001(3)
O44 0.125(5) 0.087(5) 0.042(3) -0.013(3) -0.002(3) 0.011(4)
N12 0.094(5) 0.026(3) 0.052(4) -0.010(3) -0.017(3) -0.002(3)
C28 0.063(5) 0.038(5) 0.050(5) -0.002(4) -0.009(3) 0.001(3)
N39 0.102(5) 0.044(4) 0.050(4) -0.001(3) -0.011(3) -0.004(4)
N29 0.109(6) 0.046(4) 0.042(4) -0.002(3) -0.006(3) 0.004(4)
N023 0.131(7) 0.036(4) 0.045(4) -0.001(3) -0.010(4) -0.008(4)
F60 0.140(6) 0.245(10) 0.050(4) -0.016(5) 0.013(3) -0.048(6)
N42 0.115(6) 0.045(4) 0.068(5) 0.005(4) -0.015(4) -0.015(4)
O17 0.115(5) 0.103(6) 0.062(4) -0.009(4) 0.021(4) 0.002(4)
N20 0.098(6) 0.045(4) 0.085(5) -0.008(4) -0.035(4) 0.006(4)
F69 0.110(5) 0.143(7) 0.151(7) 0.027(5) -0.023(4) -0.062(5)
N19 0.086(5) 0.049(4) 0.095(6) -0.008(4) -0.039(4) 0.001(4)
N5 0.109(5) 0.027(3) 0.051(4) 0.006(3) -0.025(3) -0.008(3)
F38 0.196(8) 0.077(5) 0.156(7) 0.001(4) -0.108(6) 0.029(5)
N36 0.083(5) 0.061(5) 0.096(6) -0.017(4) -0.042(4) 0.005(4)
F23 0.071(4) 0.160(7) 0.126(6) -0.028(5) 0.005(3) 0.027(4)
F32 0.173(7) 0.094(5) 0.170(8) 0.011(5) -0.100(6) 0.034(5)
N2 0.112(6) 0.028(3) 0.050(4) 0.007(3) -0.023(3) -0.014(3)
F28 0.137(6) 0.143(7) 0.127(6) -0.013(5) -0.014(5) 0.059(5)
N02H 0.144(7) 0.030(4) 0.040(4) -0.002(3) -0.019(4) -0.004(4)
N30 0.135(7) 0.026(4) 0.050(4) 0.000(3) -0.013(4) -0.001(4)
F31 0.165(6) 0.120(6) 0.115(5) -0.051(4) -0.090(5) 0.030(5)
N27 0.096(5) 0.049(4) 0.071(5) -0.005(4) -0.039(4) -0.002(4)
N17 0.094(5) 0.046(4) 0.050(4) -0.009(3) -0.004(3) -0.004(3)
F68 0.099(5) 0.139(7) 0.158(7) 0.004(5) -0.004(4) 0.041(5)
N24 0.115(6) 0.046(4) 0.073(5) 0.013(4) -0.016(4) -0.022(4)
N44 0.095(6) 0.054(5) 0.074(5) 0.005(4) -0.006(4) -0.005(4)
O32 0.166(7) 0.086(5) 0.036(3) -0.012(3) -0.014(3) 0.016(4)
N26 0.101(6) 0.044(4) 0.080(5) -0.010(4) -0.043(4) 0.007(4)
F33 0.071(4) 0.249(10) 0.119(6) -0.034(6) -0.030(4) -0.004(5)
F11 0.114(5) 0.138(7) 0.145(6) -0.012(5) 0.001(4) -0.064(5)
F12 0.106(5) 0.269(11) 0.085(5) 0.009(5) -0.050(4) -0.016(5)
F10 0.090(5) 0.135(6) 0.151(6) -0.033(5) -0.013(4) 0.026(4)
N16 0.126(6) 0.020(3) 0.060(4) -0.004(3) -0.011(4) -0.016(3)
F29 0.116(6) 0.198(9) 0.123(6) -0.001(6) -0.004(4) -0.069(6)
F56 0.165(7) 0.101(6) 0.178(8) 0.045(5) -0.090(6) 0.019(5)
F42 0.182(8) 0.219(9) 0.060(4) -0.014(5) 0.014(4) -0.052(7)
F67 0.113(6) 0.290(12) 0.098(5) 0.004(6) -0.055(4) -0.036(6)
N37 0.118(6) 0.026(4) 0.054(4) 0.000(3) -0.011(4) 0.000(3)
F20 0.155(6) 0.135(6) 0.120(5) -0.054(5) -0.088(5) 0.034(5)
O33 0.097(5) 0.147(7) 0.058(4) -0.005(4) 0.015(3) -0.015(5)
N35 0.105(6) 0.044(4) 0.077(5) -0.011(4) -0.038(4) 0.005(4)
F41 0.082(4) 0.138(7) 0.163(7) -0.015(5) 0.004(4) 0.023(4)
N18 0.132(7) 0.040(4) 0.044(4) 0.000(3) -0.017(4) -0.005(4)
N33 0.116(6) 0.040(4) 0.073(5) -0.003(3) -0.046(4) -0.008(4)
N31 0.108(6) 0.044(4) 0.080(5) -0.004(4) -0.049(4) 0.006(4)
F37 0.195(8) 0.110(5) 0.122(6) -0.044(5) -0.100(5) 0.022(5)
F7 0.124(6) 0.172(8) 0.149(6) -0.050(6) -0.054(5) -0.048(5)
O13 0.104(5) 0.131(7) 0.063(4) -0.004(4) 0.011(4) -0.019(5)
C26 0.057(5) 0.041(5) 0.063(5) -0.009(4) -0.009(4) 0.006(4)
F72 0.140(6) 0.164(8) 0.159(7) 0.047(6) -0.076(5) 0.026(5)
N25 0.080(5) 0.049(4) 0.086(5) -0.012(4) -0.039(4) 0.004(4)
C34 0.072(5) 0.031(4) 0.047(5) 0.000(3) -0.004(3) 0.001(3)
F8 0.115(6) 0.120(7) 0.289(13) -0.023(7) -0.090(7) 0.028(5)
C33 0.067(5) 0.060(6) 0.073(6) 0.002(5) -0.011(4) -0.011(4)
C31 0.055(5) 0.038(5) 0.061(5) -0.005(4) -0.004(4) -0.002(3)
O22 0.115(6) 0.107(6) 0.064(4) 0.000(4) 0.011(4) -0.023(4)
C32 0.058(5) 0.047(5) 0.054(5) -0.005(4) -0.008(4) -0.001(4)
F39 0.076(4) 0.228(10) 0.136(7) 0.000(6) -0.039(4) -0.016(5)
N34 0.113(6) 0.041(4) 0.087(6) -0.008(4) -0.046(5) 0.000(4)
F55 0.171(7) 0.155(7) 0.127(6) -0.058(5) -0.093(5) 0.015(5)
N15 0.120(7) 0.053(5) 0.089(6) 0.007(4) -0.022(5) -0.012(4)
C29 0.072(6) 0.062(6) 0.081(7) 0.010(5) -0.005(5) -0.015(5)
F62A 0.111(11) 0.18(2) 0.061(9) -0.021(12) 0.025(7) -0.009(16)
F51 0.113(5) 0.172(8) 0.124(6) 0.028(5) -0.024(4) -0.060(5)
N45 0.130(7) 0.048(5) 0.077(5) 0.005(4) -0.023(5) -0.015(4)
N40 0.149(8) 0.057(5) 0.073(6) 0.009(4) -0.032(5) -0.016(5)
F21 0.254(11) 0.108(6) 0.213(10) -0.052(6) -0.166(9) 0.095(7)
C35 0.053(5) 0.054(5) 0.058(5) -0.001(4) -0.007(4) -0.003(4)
C22 0.091(8) 0.105(10) 0.075(8) 0.007(8) -0.024(6) -0.015(8)
F1 0.126(18) 0.39(5) 0.081(10) -0.005(13) 0.045(9) 0.06(2)
F30 0.130(6) 0.258(11) 0.101(6) 0.001(6) -0.063(5) 0.015(6)
N32 0.091(5) 0.054(5) 0.084(5) -0.010(4) -0.039(4) 0.002(4)
F14 0.057(11) 0.163(18) 0.164(19) 0.002(15) -0.022(11) 0.010(12)
N43 0.123(7) 0.070(6) 0.062(5) -0.001(4) -0.003(4) 0.004(5)
F25 0.114(6) 0.273(13) 0.152(8) -0.015(8) 0.012(6) -0.054(7)
F50 0.126(6) 0.205(9) 0.128(6) -0.002(6) -0.002(5) 0.077(6)
C11 0.101(8) 0.074(7) 0.076(7) -0.013(6) -0.039(6) 0.020(6)
F19 0.060(4) 0.404(18) 0.131(7) -0.020(9) -0.025(4) -0.004(6)
F9 0.096(5) 0.294(13) 0.136(7) -0.038(8) 0.021(5) -0.037(6)
N13 0.142(8) 0.044(5) 0.082(6) -0.001(4) -0.024(5) -0.020(5)
C14 0.097(8) 0.076(7) 0.065(7) -0.013(5) 0.008(5) -0.010(6)
N23 0.118(7) 0.077(6) 0.074(6) 0.004(4) -0.010(5) -0.001(5)
F71 0.145(7) 0.125(7) 0.326(14) 0.057(8) -0.116(8) -0.071(6)
C4 0.094(7) 0.093(8) 0.060(6) -0.004(6) -0.021(5) -0.017(6)
F49 0.133(6) 0.276(11) 0.090(5) 0.012(6) -0.071(4) -0.026(6)
N22 0.132(8) 0.060(6) 0.083(6) 0.008(4) -0.024(5) -0.004(5)
C36 0.076(6) 0.054(6) 0.056(6) 0.002(4) -0.015(4) -0.003(4)
F13 0.092(10) 0.24(3) 0.046(8) -0.034(14) -0.025(6) -0.019(17)
C5 0.081(7) 0.080(8) 0.075(7) -0.003(6) -0.020(5) -0.008(6)
N38 0.161(8) 0.040(4) 0.050(4) -0.005(3) -0.024(4) -0.003(4)
N14 0.135(8) 0.079(6) 0.059(5) 0.002(4) -0.004(5) -0.003(5)
F44A 0.20(2) 0.30(5) 0.082(15) -0.03(2) -0.050(13) -0.11(3)
C10 0.095(8) 0.106(9) 0.059(6) -0.004(6) -0.018(5) 0.000(7)
N41 0.120(7) 0.086(6) 0.066(6) 0.003(4) -0.004(5) -0.001(5)
F16A 0.134(14) 0.150(18) 0.111(14) -0.019(13) 0.024(12) 0.044(13)
F66A 0.121(14) 0.25(3) 0.057(10) -0.031(17) -0.021(8) -0.05(2)
C25 0.074(6) 0.054(6) 0.067(6) 0.006(5) -0.017(4) -0.009(4)
C23 0.093(8) 0.097(9) 0.081(8) 0.007(7) -0.028(6) -0.007(7)
C8 0.091(8) 0.091(8) 0.066(7) -0.014(6) 0.002(5) -0.013(6)
C12 0.083(7) 0.088(8) 0.069(7) -0.010(5) -0.021(5) -0.017(6)
F70 0.090(5) 0.289(13) 0.153(8) 0.022(8) 0.023(5) 0.029(6)
C17 0.101(8) 0.115(10) 0.064(7) 0.003(7) -0.029(6) -0.007(7)
F26 0.165(8) 0.203(10) 0.167(8) -0.026(7) -0.087(6) -0.065(7)
S15 0.0974(18) 0.0783(18) 0.0525(14) -0.0068(12) -0.0149(12) -0.0158(14)
C19 0.093(8) 0.084(8) 0.074(7) -0.008(6) -0.028(6) 0.004(6)
F18A 0.126(17) 0.16(2) 0.15(3) -0.007(16) -0.004(14) -0.050(16)
F5 0.135(15) 0.26(4) 0.080(12) -0.059(18) -0.049(10) -0.03(2)
C9 0.127(11) 0.106(11) 0.093(9) -0.005(8) -0.027(8) -0.035(9)
F53 0.118(7) 0.173(11) 0.42(2) 0.021(12) -0.097(10) -0.050(7)
C20 0.077(7) 0.116(10) 0.063(7) -0.008(6) -0.003(5) -0.023(7)
C3 0.093(8) 0.100(9) 0.080(8) -0.016(7) -0.005(6) -0.014(7)
F54 0.187(9) 0.239(12) 0.213(11) 0.013(8) -0.120(8) 0.078(8)
C24 0.100(9) 0.107(10) 0.091(9) 0.025(7) -0.019(7) 0.004(7)
C13 0.092(8) 0.089(8) 0.069(7) -0.006(6) -0.038(6) 0.002(6)
F27 0.148(8) 0.136(8) 0.303(14) -0.018(8) -0.106(8) 0.043(6)
C7 0.092(8) 0.108(10) 0.076(7) -0.026(7) -0.037(6) 0.015(7)
O37A 0.102(10) 0.086(11) 0.075(10) -0.004(8) -0.014(8) -0.010(9)
F6 0.12(2) 0.15(2) 0.21(3) -0.02(2) -0.041(17) 0.055(19)
F2 0.15(2) 0.33(3) 0.19(3) -0.01(2) 0.001(17) -0.12(2)
S16 0.0958(17) 0.0654(16) 0.0533(14) -0.0047(11) -0.0080(11) -0.0066(13)
F47A 0.19(2) 0.18(2) 0.16(2) -0.03(2) 0.07(2) 0.058(17)
F65A 0.113(14) 0.23(2) 0.096(12) -0.026(15) -0.007(11) -0.101(15)
F52 0.116(7) 0.42(2) 0.159(9) -0.012(11) 0.015(6) 0.072(9)
F64A 0.068(12) 0.163(18) 0.19(2) 0.024(16) -0.007(12) 0.032(12)
F63A 0.117(18) 0.18(2) 0.14(2) -0.015(15) -0.011(12) -0.048(15)
F48A 0.22(3) 0.16(2) 0.14(3) 0.062(17) 0.05(2) -0.071(18)
F4 0.130(13) 0.17(2) 0.125(15) -0.039(13) -0.033(12) -0.052(13)
F43A 0.17(2) 0.21(3) 0.20(3) 0.04(2) -0.024(19) -0.13(2)
F15 0.088(10) 0.113(14) 0.148(16) 0.001(12) -0.011(10) -0.048(10)
F46A 0.069(12) 0.45(7) 0.14(2) 0.02(3) -0.015(12) -0.04(2)
F45A 0.088(17) 0.25(3) 0.23(4) 0.08(3) 0.009(15) 0.004(18)
C18 0.133(12) 0.150(15) 0.100(11) 0.012(10) -0.026(9) 0.044(11)
C15 0.119(12) 0.159(17) 0.093(11) 0.027(11) -0.042(9) -0.050(11)
O26A 0.109(10) 0.063(8) 0.072(9) 0.010(6) 0.018(7) -0.038(7)
C2 0.100(9) 0.096(10) 0.105(11) 0.000(9) -0.028(7) 0.008(8)
F61A 0.095(12) 0.172(19) 0.091(13) -0.005(12) 0.005(9) 0.032(11)
S6 0.0927(17) 0.0633(15) 0.0473(13) -0.0049(11) -0.0071(11) -0.0040(12)
O39A 0.123(12) 0.064(8) 0.093(11) 0.004(8) -0.005(9) -0.034(8)
F17A 0.138(16) 0.29(4) 0.077(12) -0.065(19) 0.029(10) 0.00(2)
O9 0.094(10) 0.065(9) 0.110(13) 0.004(9) -0.020(9) -0.024(7)
O28A 0.121(13) 0.109(14) 0.073(10) -0.004(9) -0.017(9) -0.003(11)
C16 0.137(13) 0.140(15) 0.083(10) 0.007(10) 0.009(8) -0.023(11)
O27A 0.200(16) 0.042(7) 0.058(9) 0.017(6) 0.004(8) 0.015(8)
S2 0.0794(15) 0.0656(15) 0.0549(14) -0.0076(11) -0.0117(11) -0.0064(12)
O2 0.135(13) 0.050(8) 0.067(11) -0.017(7) 0.025(9) -0.032(9)
N1 0.094(10) 0.028(7) 0.049(8) -0.006(6) -0.005(6) -0.004(6)
O4 0.077(11) 0.148(17) 0.068(12) 0.008(10) 0.005(8) 0.006(13)
O1 0.180(16) 0.065(9) 0.067(10) 0.020(8) -0.006(9) 0.003(9)
O3A 0.172(16) 0.055(8) 0.108(13) 0.004(9) -0.030(12) -0.033(9)
O10 0.125(17) 0.055(10) 0.095(17) -0.015(10) -0.044(12) 0.010(11)
O12A 0.113(12) 0.103(14) 0.056(11) -0.032(9) 0.002(9) -0.059(11)
C6 0.117(9) 0.079(8) 0.072(8) 0.003(7) 0.019(7) -0.023(7)
N3A 0.098(10) 0.032(7) 0.051(8) -0.010(6) -0.019(7) -0.002(7)
O11A 0.152(14) 0.073(10) 0.062(9) 0.003(8) -0.013(8) -0.002(9)
O40A 0.076(10) 0.065(8) 0.087(13) -0.013(8) 0.012(8) -0.009(8)
O25A 0.181(18) 0.040(9) 0.074(15) 0.015(8) -0.028(13) -0.027(11)
N11 0.089(9) 0.021(6) 0.044(7) -0.008(5) -0.001(6) 0.002(6)
O38A 0.206(18) 0.047(8) 0.078(11) -0.024(8) 0.005(11) 0.007(9)
C1 0.102(9) 0.164(11) 0.083(7) 0.003(7) 0.015(6) -0.008(8)
C21 0.128(10) 0.077(8) 0.065(8) 0.011(6) 0.012(6) -0.004(7)
N8A 0.090(9) 0.025(6) 0.055(7) -0.009(5) -0.008(6) -0.019(6)
N8 0.121(13) 0.062(10) 0.059(10) -0.010(8) -0.023(8) -0.010(9)
N1A 0.090(11) 0.032(8) 0.097(12) -0.015(7) 0.002(8) -0.009(7)
N3 0.091(11) 0.055(10) 0.083(11) -0.037(8) -0.011(8) -0.012(8)
N11A 0.077(9) 0.040(8) 0.080(10) -0.013(7) 0.005(7) -0.011(7)
O3 0.192(16) 0.044(8) 0.066(9) 0.009(7) -0.040(9) -0.041(8)
O2A 0.138(14) 0.112(14) 0.048(9) 0.006(8) -0.014(8) -0.059(12)
O1A 0.213(19) 0.056(9) 0.074(11) -0.030(8) -0.003(10) 0.001(9)
O4A 0.093(11) 0.063(9) 0.082(14) -0.009(8) 0.019(10) 0.008(9)
O26 0.0974(18) 0.0783(18) 0.0525(14) -0.0068(12) -0.0149(12) -0.0158(14)
O28 0.128(14) 0.097(11) 0.075(12) -0.041(10) -0.004(9) -0.036(11)
O27 0.183(17) 0.083(10) 0.100(13) 0.010(9) -0.020(11) 0.005(10)
O25 0.155(17) 0.072(13) 0.056(13) 0.007(9) -0.007(10) 0.021(13)
O37 0.128(12) 0.044(7) 0.068(10) -0.012(7) 0.020(8) -0.027(8)
O38 0.149(13) 0.039(7) 0.074(10) 0.016(7) -0.020(8) 0.011(7)
O39 0.178(15) 0.035(7) 0.055(8) 0.017(5) -0.024(8) -0.035(7)
O9A 0.159(15) 0.057(9) 0.059(9) -0.017(7) -0.005(9) -0.057(9)
O40 0.063(10) 0.154(16) 0.080(12) -0.011(11) 0.015(8) -0.009(11)
O12 0.129(13) 0.129(17) 0.041(10) 0.005(9) -0.013(9) -0.032(12)
O10A 0.075(10) 0.100(16) 0.077(14) -0.009(11) -0.002(9) 0.017(12)
O11 0.175(16) 0.045(8) 0.091(12) 0.011(8) 0.016(10) -0.002(8)
F4A 0.19(2) 0.136(18) 0.20(3) -0.074(19) -0.09(2) -0.037(15)
F5A 0.162(17) 0.22(3) 0.083(15) 0.046(15) -0.077(14) -0.021(18)
F3A 0.159(19) 0.157(12) 0.20(3) 0.027(12) 0.103(19) 0.039(12)
F1A 0.106(15) 0.178(15) 0.096(10) 0.025(10) 0.030(8) -0.020(14)
F6A 0.078(11) 0.18(3) 0.140(17) 0.003(18) -0.027(10) 0.005(16)
F2A 0.072(11) 0.35(3) 0.117(13) 0.034(19) -0.005(9) -0.032(17)
F65 0.24(2) 0.110(14) 0.18(2) -0.029(15) -0.120(19) -0.060(15)
F64 0.061(11) 0.31(4) 0.125(16) 0.03(2) -0.015(9) -0.034(17)
F14A 0.050(10) 0.24(3) 0.097(11) -0.010(15) -0.009(7) -0.022(13)
F15A 0.146(17) 0.123(14) 0.126(15) -0.002(13) -0.057(12) -0.056(12)
F66 0.127(14) 0.130(16) 0.093(16) 0.026(11) -0.051(12) -0.011(13)
F62 0.193(19) 0.126(17) 0.102(16) 0.012(12) 0.052(14) -0.022(17)
F17 0.179(18) 0.21(2) 0.058(12) 0.006(12) 0.031(12) -0.040(19)
F16 0.20(2) 0.092(13) 0.19(2) -0.052(15) 0.09(2) 0.009(12)
F13A 0.143(14) 0.124(15) 0.073(13) 0.028(10) -0.052(11) -0.019(13)
F43 0.31(5) 0.25(3) 0.32(5) 0.16(3) -0.23(4) -0.20(3)
F44 0.172(19) 0.141(17) 0.088(16) 0.054(12) -0.072(14) -0.031(14)
F63 0.072(11) 0.38(5) 0.091(13) -0.03(3) -0.016(9) -0.02(2)
F61 0.120(12) 0.096(12) 0.165(18) 0.006(13) 0.041(13) 0.032(9)
F48 0.114(14) 0.38(5) 0.077(13) 0.00(3) 0.018(10) -0.05(3)
F47 0.15(2) 0.29(4) 0.13(2) -0.02(2) -0.011(18) 0.08(2)
F46 0.13(2) 0.27(3) 0.18(3) 0.00(2) -0.049(16) -0.08(2)
F45 0.066(13) 0.50(8) 0.138(19) 0.11(3) -0.027(11) -0.06(2)
F18 0.070(10) 0.25(4) 0.095(12) 0.026(18) 0.005(8) 0.003(16)
F3 0.132(18) 0.30(3) 0.132(19) 0.03(2) 0.039(16) 0.12(2)

loop_
_atom_type_symbol
_atom_type_description
_atom_type_scat_dispersion_real
_atom_type_scat_dispersion_imag
_atom_type_scat_source
C C 0.0033 0.0016 'International Tables Vol C Tables 4.2.6.8 and 6.1.1.4'
H H 0.0000 0.0000 'International Tables Vol C Tables 4.2.6.8 and 6.1.1.4'
F F 0.0171 0.0103 'International Tables Vol C Tables 4.2.6.8 and 6.1.1.4'
N N 0.0061 0.0033 'International Tables Vol C Tables 4.2.6.8 and 6.1.1.4'
O O 0.0106 0.0060 'International Tables Vol C Tables 4.2.6.8 and 6.1.1.4'
S S 0.1246 0.1234 'International Tables Vol C Tables 4.2.6.8 and 6.1.1.4'

loop_
_geom_angle_atom_site_label_1
_geom_angle_atom_site_label_2
_geom_angle_atom_site_label_3
_geom_angle
_geom_angle_site_symmetry_1
_geom_angle_site_symmetry_3
_geom_angle_publ_flag
O42 S23 O41 118.2(4) . . ?
O42 S23 N12 116.7(3) . . ?
O42 S23 C23 104.9(5) . . ?
O41 S23 N12 108.3(3) . . ?
O41 S23 C23 103.5(5) . . ?
N12 S23 C23 103.3(5) . . ?
O29 S17 N9 116.3(3) . . ?
O29 S17 C17 105.2(5) . . ?
N9 S17 C17 103.8(4) . . ?
O30 S17 O29 118.1(4) . . ?
O30 S17 N9 108.4(3) . . ?
O30 S17 C17 103.1(5) . . ?
O6 S3 O5 119.4(4) . . ?
O6 S3 N2 114.8(3) . . ?
O6 S3 C3 105.4(5) . . ?
O5 S3 N2 108.8(4) . . ?
O5 S3 C3 103.8(5) . . ?
N2 S3 C3 102.6(5) . . ?
O20 S12 N6 108.5(4) . . ?
O20 S12 C12 104.4(4) . . ?
O19 S12 O20 117.6(4) . . ?
O19 S12 N6 115.0(3) . . ?
O19 S12 C12 103.7(5) . . ?
N6 S12 C12 106.5(4) . . ?
O8 S4 O7 118.4(4) . . ?
O8 S4 N2 116.6(3) . . ?
O8 S4 C4 103.2(4) . . ?
O7 S4 N2 108.1(3) . . ?
O7 S4 C4 104.7(5) . . ?
N2 S4 C4 103.8(4) . . ?
O47 S10 O48 117.0(4) . . ?
O47 S10 N5 116.4(4) . . ?
O47 S10 C10 106.2(5) . . ?
O48 S10 N5 108.0(3) . . ?
O48 S10 C10 104.1(5) . . ?
N5 S10 C10 103.6(4) . . ?
O14 S7 N4 115.8(4) . . ?
O14 S7 C7 104.5(5) . . ?
N4 S7 C7 101.3(4) . . ?
O13 S7 O14 118.2(5) . . ?
O13 S7 N4 110.3(4) . . ?
O13 S7 C7 104.3(6) . . ?
O35 S20 O36 117.8(4) . . ?
O35 S20 N10 114.7(4) . . ?
O35 S20 C20 104.7(5) . . ?
O36 S20 N10 108.0(4) . . ?
O36 S20 C20 103.7(5) . . ?
N10 S20 C20 106.6(4) . . ?
O21 S13 N7 116.0(4) . . ?
O21 S13 C13 105.6(5) . . ?
N7 S13 C13 101.0(4) . . ?
O22 S13 O21 118.5(4) . . ?
O22 S13 N7 110.3(4) . . ?
O22 S13 C13 102.9(5) . . ?
O31 S18 N9 114.5(3) . . ?
O31 S18 C18 105.9(7) . . ?
N9 S18 C18 102.3(6) . . ?
O32 S18 O31 119.2(4) . . ?
O32 S18 N9 109.1(4) . . ?
O32 S18 C18 103.9(6) . . ?
O43 S24 O44 119.4(4) . . ?
O43 S24 N12 114.7(3) . . ?
O43 S24 C24 105.3(6) . . ?
O44 S24 N12 108.0(4) . . ?
O44 S24 C24 104.2(5) . . ?
N12 S24 C24 103.4(5) . . ?
O16 S8 N4 107.5(4) . . ?
O16 S8 C8 104.0(4) . . ?
O15 S8 O16 117.2(4) . . ?
O15 S8 N4 117.1(4) . . ?
O15 S8 C8 104.0(5) . . ?
N4 S8 C8 105.6(4) . . ?
O24 S14 N7 107.4(4) . . ?
O24 S14 C14 104.5(4) . . ?
O23 S14 O24 117.5(4) . . ?
O23 S14 N7 115.9(4) . . ?
O23 S14 C14 104.3(5) . . ?
N7 S14 C14 105.9(4) . . ?
O46 S9 N5 115.1(4) . . ?
O46 S9 C9 105.8(6) . . ?
O45 S9 O46 119.7(4) . . ?
O45 S9 N5 108.4(4) . . ?
O45 S9 C9 104.1(6) . . ?
N5 S9 C9 101.4(5) . . ?
O34 S19 N10 115.4(4) . . ?
O34 S19 C19 105.4(5) . . ?
N10 S19 C19 101.4(4) . . ?
O33 S19 O34 117.7(5) . . ?
O33 S19 N10 110.4(4) . . ?
O33 S19 C19 104.4(5) . . ?
O18 S11 N6 115.0(3) . . ?
O18 S11 O17 117.8(4) . . ?
O18 S11 C11 104.5(5) . . ?
N6 S11 C11 101.8(4) . . ?
O17 S11 N6 110.5(4) . . ?
O17 S11 C11 105.2(5) . . ?
O37A S21 C21 108.7(8) . . ?
O37A S21 N11A 103.8(8) . . ?
N11 S21 C21 107.5(6) . . ?
O38A S21 O37A 122.4(10) . . ?
O38A S21 C21 103.7(9) . . ?
O38A S21 N11A 115.7(8) . . ?
N11A S21 C21 100.1(6) . . ?
O37 S21 N11 117.4(7) . . ?
O37 S21 C21 102.1(7) . . ?
O37 S21 O38 120.5(9) . . ?
O38 S21 N11 105.6(8) . . ?
O38 S21 C21 101.7(7) . . ?
O9 S5 C5 101.7(7) . . ?
O9 S5 N3 98.8(9) . . ?
O10 S5 C5 105.8(13) . . ?
O10 S5 O9 114.9(11) . . ?
O10 S5 N3 122.3(12) . . ?
N3A S5 C5 97.1(6) . . ?
N3 S5 C5 111.6(7) . . ?
O9A S5 C5 106.1(8) . . ?
O9A S5 N3A 113.1(7) . . ?
O10A S5 C5 104.5(14) . . ?
O10A S5 N3A 104.7(10) . . ?
O10A S5 O9A 126.9(12) . . ?
O39A S22 C22 103.7(7) . . ?
O39A S22 N11A 101.5(8) . . ?
O40A S22 C22 104.0(10) . . ?
O40A S22 O39A 114.3(8) . . ?
O40A S22 N11A 120.9(10) . . ?
N11 S22 C22 96.6(6) . . ?
N11A S22 C22 111.3(6) . . ?
O39 S22 C22 102.4(7) . . ?
O39 S22 N11 113.5(7) . . ?
O39 S22 O40 125.7(10) . . ?
O40 S22 C22 107.4(10) . . ?
O40 S22 N11 106.9(9) . . ?
O2 S1 N1 120.1(8) . . ?
O2 S1 O1 118.3(10) . . ?
O2 S1 C1 101.4(8) . . ?
N1 S1 C1 109.1(6) . . ?
O1 S1 N1 105.6(8) . . ?
O1 S1 C1 100.2(8) . . ?
N1A S1 C1 100.0(6) . . ?
O2A S1 C1 106.6(9) . . ?
O2A S1 N1A 104.1(8) . . ?
O1A S1 C1 107.0(9) . . ?
O1A S1 N1A 113.9(9) . . ?
O1A S1 O2A 122.8(11) . . ?
S12 N6 S11 128.5(4) . . ?
S12 N6 H6 115.8 . . ?
S11 N6 H6 115.8 . . ?
H01A N01J H01B 120.0 . . ?
C27 N01J H01A 120.0 . . ?
C27 N01J H01B 120.0 . . ?
S7 N4 H4 116.2 . . ?
S8 N4 S7 127.5(4) . . ?
S8 N4 H4 116.2 . . ?
S20 N10 H10 115.9 . . ?
S19 N10 S20 128.1(4) . . ?
S19 N10 H10 115.9 . . ?
S17 N9 S18 128.5(4) . . ?
S17 N9 H9 115.8 . . ?
S18 N9 H9 115.8 . . ?
N28 C30 N29 120.3(7) . . ?
N30 C30 N28 119.9(7) . . ?
N30 C30 N29 119.8(7) . . ?
N023 C27 N01J 120.3(7) . . ?
N023 C27 N02H 120.4(7) . . ?
N02H C27 N01J 119.2(7) . . ?
H21A N21 H21B 120.0 . . ?
C26 N21 H21A 120.0 . . ?
C26 N21 H21B 120.0 . . ?
C30 N28 H28A 120.0 . . ?
C30 N28 H28B 120.0 . . ?
H28A N28 H28B 120.0 . . ?
S13 N7 H7 116.6 . . ?
S14 N7 S13 126.9(4) . . ?
S14 N7 H7 116.6 . . ?
S23 N12 S24 128.7(4) . . ?
S23 N12 H12 115.7 . . ?
S24 N12 H12 115.7 . . ?
N16 C28 N17 119.9(7) . . ?
N16 C28 N18 120.1(7) . . ?
N18 C28 N17 120.0(7) . . ?
H39A N39 H39B 120.0 . . ?
C34 N39 H39A 120.0 . . ?
C34 N39 H39B 120.0 . . ?
C30 N29 H29A 120.0 . . ?
C30 N29 H29B 120.0 . . ?
H29A N29 H29B 120.0 . . ?
C27 N023 H02A 120.0 . . ?
C27 N023 H02B 120.0 . . ?
H02A N023 H02B 120.0 . . ?
H42A N42 H42B 120.0 . . ?
C33 N42 H42A 120.0 . . ?
C33 N42 H42B 120.0 . . ?
H20A N20 H20B 120.0 . . ?
C26 N20 H20A 120.0 . . ?
C26 N20 H20B 120.0 . . ?
H19A N19 H19B 120.0 . . ?
C26 N19 H19A 120.0 . . ?
C26 N19 H19B 120.0 . . ?
S10 N5 S9 128.6(4) . . ?
S10 N5 H5 115.7 . . ?
S9 N5 H5 115.7 . . ?
H36A N36 H36B 120.0 . . ?
C35 N36 H36A 120.0 . . ?
C35 N36 H36B 120.0 . . ?
S3 N2 H2 115.7 . . ?
S4 N2 S3 128.5(4) . . ?
S4 N2 H2 115.7 . . ?
C27 N02H H02C 120.0 . . ?
C27 N02H H02D 120.0 . . ?
H02C N02H H02D 120.0 . . ?
C30 N30 H30A 120.0 . . ?
C30 N30 H30B 120.0 . . ?
H30A N30 H30B 120.0 . . ?
H27A N27 H27B 120.0 . . ?
C31 N27 H27A 120.0 . . ?
C31 N27 H27B 120.0 . . ?
C28 N17 H17A 120.0 . . ?
C28 N17 H17B 120.0 . . ?
H17A N17 H17B 120.0 . . ?
H24A N24 H24B 120.0 . . ?
C29 N24 H24A 120.0 . . ?
C29 N24 H24B 120.0 . . ?
H44A N44 H44B 120.0 . . ?
C36 N44 H44A 120.0 . . ?
C36 N44 H44B 120.0 . . ?
H26A N26 H26B 120.0 . . ?
C31 N26 H26A 120.0 . . ?
C31 N26 H26B 120.0 . . ?
C28 N16 H16A 120.0 . . ?
C28 N16 H16B 120.0 . . ?
H16A N16 H16B 120.0 . . ?
H37A N37 H37B 120.0 . . ?
C34 N37 H37A 120.0 . . ?
C34 N37 H37B 120.0 . . ?
H35A N35 H35B 120.0 . . ?
C35 N35 H35A 120.0 . . ?
C35 N35 H35B 120.0 . . ?
C28 N18 H18A 120.0 . . ?
C28 N18 H18B 120.0 . . ?
H18A N18 H18B 120.0 . . ?
H33A N33 H33B 120.0 . . ?
C32 N33 H33A 120.0 . . ?
C32 N33 H33B 120.0 . . ?
H31A N31 H31B 120.0 . . ?
C32 N31 H31A 120.0 . . ?
C32 N31 H31B 120.0 . . ?
N21 C26 N20 120.6(7) . . ?
N21 C26 N19 120.0(7) . . ?
N20 C26 N19 119.3(8) . . ?
H25A N25 H25B 120.0 . . ?
C31 N25 H25A 120.0 . . ?
C31 N25 H25B 120.0 . . ?
N39 C34 N37 121.2(7) . . ?
N39 C34 N38 120.6(7) . . ?
N37 C34 N38 118.2(7) . . ?
N42 C33 N40 119.6(9) . . ?
N41 C33 N42 121.0(9) . . ?
N41 C33 N40 119.4(9) . . ?
N27 C31 N26 120.1(7) . . ?
N27 C31 N25 119.9(7) . . ?
N25 C31 N26 120.0(7) . . ?
N33 C32 N31 119.7(7) . . ?
N33 C32 N32 120.3(7) . . ?
N32 C32 N31 120.0(7) . . ?
H34A N34 H34B 120.0 . . ?
C35 N34 H34A 120.0 . . ?
C35 N34 H34B 120.0 . . ?
H15A N15 H15B 120.0 . . ?
C25 N15 H15A 120.0 . . ?
C25 N15 H15B 120.0 . . ?
N24 C29 N22 119.5(9) . . ?
N23 C29 N24 120.8(10) . . ?
N23 C29 N22 119.6(9) . . ?
H45A N45 H45B 120.0 . . ?
C36 N45 H45A 120.0 . . ?
C36 N45 H45B 120.0 . . ?
C33 N40 H40A 120.0 . . ?
C33 N40 H40B 120.0 . . ?
H40A N40 H40B 120.0 . . ?
N35 C35 N36 119.9(8) . . ?
N35 C35 N34 121.3(8) . . ?
N34 C35 N36 118.8(8) . . ?
F66A C22 S22 111.7(14) . . ?
F66A C22 F65A 114.8(13) . . ?
F66A C22 F64A 111.0(15) . . ?
F65A C22 S22 106.7(10) . . ?
F65A C22 F64A 107.6(12) . . ?
F64A C22 S22 104.5(12) . . ?
F65 C22 S22 112.5(11) . . ?
F64 C22 S22 118.4(13) . . ?
F64 C22 F65 107.8(12) . . ?
F64 C22 F66 107.2(13) . . ?
F66 C22 S22 106.8(13) . . ?
F66 C22 F65 102.8(12) . . ?
C32 N32 H32A 120.0 . . ?
C32 N32 H32B 120.0 . . ?
H32A N32 H32B 120.0 . . ?
H43A N43 H43B 120.0 . . ?
C36 N43 H43A 120.0 . . ?
C36 N43 H43B 120.0 . . ?
F32 C11 S11 111.8(9) . . ?
F32 C11 F31 107.6(9) . . ?
F32 C11 F33 108.2(10) . . ?
F31 C11 S11 109.5(7) . . ?
F33 C11 S11 111.3(7) . . ?
F33 C11 F31 108.2(11) . . ?
H13A N13 H13B 120.0 . . ?
C25 N13 H13A 120.0 . . ?
C25 N13 H13B 120.0 . . ?
F40 C14 S14 111.0(7) . . ?
F40 C14 F42 109.7(9) . . ?
F42 C14 S14 106.9(8) . . ?
F41 C14 S14 110.5(8) . . ?
F41 C14 F40 110.1(10) . . ?
F41 C14 F42 108.7(9) . . ?
C29 N23 H23A 120.0 . . ?
C29 N23 H23B 120.0 . . ?
H23A N23 H23B 120.0 . . ?
F11 C4 S4 110.7(8) . . ?
F11 C4 F12 107.6(9) . . ?
F12 C4 S4 107.4(7) . . ?
F10 C4 S4 112.2(7) . . ?
F10 C4 F11 109.1(10) . . ?
F10 C4 F12 109.7(10) . . ?
C29 N22 H22A 120.0 . . ?
C29 N22 H22B 120.0 . . ?
H22A N22 H22B 120.0 . . ?
N44 C36 N45 120.5(8) . . ?
N44 C36 N43 120.2(9) . . ?
N43 C36 N45 119.3(8) . . ?
F14 C5 S5 105.2(12) . . ?
F14 C5 F15 106.0(12) . . ?
F13 C5 S5 114.0(12) . . ?
F13 C5 F14 112.0(15) . . ?
F13 C5 F15 112.1(13) . . ?
F15 C5 S5 106.9(10) . . ?
F14A C5 S5 119.7(12) . . ?
F14A C5 F15A 109.6(12) . . ?
F14A C5 F13A 107.8(14) . . ?
F15A C5 S5 111.0(9) . . ?
F13A C5 S5 104.0(12) . . ?
F13A C5 F15A 103.4(11) . . ?
C34 N38 H38A 120.0 . . ?
C34 N38 H38B 120.0 . . ?
H38A N38 H38B 120.0 . . ?
H14A N14 H14B 120.0 . . ?
C25 N14 H14A 120.0 . . ?
C25 N14 H14B 120.0 . . ?
F28 C10 S10 110.6(8) . . ?
F28 C10 F30 108.2(10) . . ?
F29 C10 S10 112.5(9) . . ?
F29 C10 F28 109.0(10) . . ?
F29 C10 F30 108.6(10) . . ?
F30 C10 S10 107.8(8) . . ?
C33 N41 H41A 120.0 . . ?
C33 N41 H41B 120.0 . . ?
H41A N41 H41B 120.0 . . ?
N13 C25 N15 119.1(9) . . ?
N14 C25 N15 120.1(9) . . ?
N14 C25 N13 120.8(8) . . ?
F69 C23 S23 111.6(8) . . ?
F69 C23 F68 107.5(11) . . ?
F69 C23 F67 111.0(11) . . ?
F68 C23 S23 111.0(8) . . ?
F68 C23 F67 109.0(10) . . ?
F67 C23 S23 106.7(8) . . ?
F24 C8 S8 108.3(8) . . ?
F24 C8 F23 108.0(9) . . ?
F22 C8 S8 111.4(7) . . ?
F22 C8 F24 109.2(10) . . ?
F22 C8 F23 109.0(10) . . ?
F23 C8 S8 110.8(8) . . ?
F35 C12 S12 113.2(8) . . ?
F35 C12 F34 101.3(8) . . ?
F35 C12 F36 108.3(10) . . ?
F34 C12 S12 113.5(8) . . ?
F34 C12 F36 109.3(9) . . ?
F36 C12 S12 110.8(7) . . ?
F51 C17 S17 109.8(8) . . ?
F51 C17 F49 109.2(11) . . ?
F50 C17 S17 110.4(9) . . ?
F50 C17 F51 110.0(11) . . ?
F50 C17 F49 109.9(11) . . ?
F49 C17 S17 107.5(8) . . ?
O26A S15 C15 102.5(7) . . ?
O26A S15 N8A 101.4(7) . . ?
O25A S15 C15 106.8(13) . . ?
O25A S15 O26A 117.4(10) . . ?
O25A S15 N8A 119.2(10) . . ?
N8A S15 C15 108.1(7) . . ?
N8 S15 C15 97.0(7) . . ?
O26 S15 C15 105.7(8) . . ?
O26 S15 N8 115.6(8) . . ?
O26 S15 O25 130.7(12) . . ?
O25 S15 C15 103.4(14) . . ?
O25 S15 N8 99.1(9) . . ?
F57 C19 S19 111.9(8) . . ?
F56 C19 S19 113.1(8) . . ?
F56 C19 F57 108.0(10) . . ?
F56 C19 F55 107.4(10) . . ?
F55 C19 S19 109.6(8) . . ?
F55 C19 F57 106.5(10) . . ?
F25 C9 S9 108.5(10) . . ?
F25 C9 F26 108.4(12) . . ?
F26 C9 S9 106.7(10) . . ?
F27 C9 S9 111.1(10) . . ?
F27 C9 F25 112.7(15) . . ?
F27 C9 F26 109.2(13) . . ?
F58 C20 S20 110.1(8) . . ?
F59 C20 S20 110.7(8) . . ?
F59 C20 F58 106.7(9) . . ?
F60 C20 S20 109.3(7) . . ?
F60 C20 F58 109.1(10) . . ?
F60 C20 F59 110.9(11) . . ?
F7 C3 S3 109.2(8) . . ?
F7 C3 F8 108.2(11) . . ?
F8 C3 S3 110.2(8) . . ?
F9 C3 S3 109.9(9) . . ?
F9 C3 F7 108.9(11) . . ?
F9 C3 F8 110.5(12) . . ?
F72 C24 S24 109.6(9) . . ?
F71 C24 S24 109.5(9) . . ?
F71 C24 F72 108.3(11) . . ?
F71 C24 F70 110.6(12) . . ?
F70 C24 S24 109.5(9) . . ?
F70 C24 F72 109.3(12) . . ?
F38 C13 S13 111.7(8) . . ?
F38 C13 F39 106.0(10) . . ?
F37 C13 S13 110.4(8) . . ?
F37 C13 F38 109.4(9) . . ?
F37 C13 F39 108.6(10) . . ?
F39 C13 S13 110.6(7) . . ?
F20 C7 S7 111.0(8) . . ?
F20 C7 F19 109.4(12) . . ?
F21 C7 S7 111.4(9) . . ?
F21 C7 F20 107.3(10) . . ?
F21 C7 F19 106.8(12) . . ?
F19 C7 S7 110.8(8) . . ?
O28A S16 C16 108.1(10) . . ?
O28A S16 O27A 120.4(9) . . ?
O28A S16 N8A 106.6(9) . . ?
O27A S16 C16 106.3(8) . . ?
O27A S16 N8A 113.7(7) . . ?
N8A S16 C16 99.5(6) . . ?
N8 S16 C16 107.7(8) . . ?
O28 S16 C16 100.6(9) . . ?
O28 S16 N8 124.2(10) . . ?
O28 S16 O27 115.8(10) . . ?
O27 S16 C16 100.2(9) . . ?
O27 S16 N8 105.2(10) . . ?
F53 C18 S18 109.9(11) . . ?
F53 C18 F54 109.8(15) . . ?
F54 C18 S18 107.1(12) . . ?
F52 C18 S18 109.5(12) . . ?
F52 C18 F53 113.1(18) . . ?
F52 C18 F54 107.1(15) . . ?
F44A C15 S15 111(2) . . ?
F44A C15 F43A 109.1(17) . . ?
F44A C15 F45A 108.9(17) . . ?
F43A C15 S15 114(2) . . ?
F43A C15 F45A 107.2(17) . . ?
F45A C15 S15 106.4(17) . . ?
F43 C15 S15 105.6(18) . . ?
F44 C15 S15 105.8(14) . . ?
F44 C15 F43 107.4(15) . . ?
F45 C15 S15 116.3(16) . . ?
F45 C15 F43 110.9(16) . . ?
F45 C15 F44 110.4(17) . . ?
F5 C2 F6 111.8(17) . . ?
F5 C2 F4 110.7(14) . . ?
F5 C2 S2 115.4(14) . . ?
F6 C2 F4 107.3(15) . . ?
F6 C2 S2 107.3(19) . . ?
F4 C2 S2 103.7(11) . . ?
F4A C2 S2 115.3(12) . . ?
F4A C2 F5A 105.2(15) . . ?
F5A C2 S2 102.6(12) . . ?
F6A C2 S2 116.4(17) . . ?
F6A C2 F4A 109.2(15) . . ?
F6A C2 F5A 106.9(15) . . ?
O12A S6 C6 104.9(9) . . ?
O12A S6 N3A 117.6(8) . . ?
O12A S6 O11A 117.5(9) . . ?
N3A S6 C6 110.4(6) . . ?
O11A S6 C6 97.5(7) . . ?
O11A S6 N3A 107.0(8) . . ?
N3 S6 C6 97.6(6) . . ?
O12 S6 C6 107.4(10) . . ?
O12 S6 N3 104.1(9) . . ?
O12 S6 O11 123.2(10) . . ?
O11 S6 C6 105.9(8) . . ?
O11 S6 N3 115.4(8) . . ?
F47A C16 S16 110.8(14) . . ?
F47A C16 F48A 107.1(15) . . ?
F48A C16 S16 104.8(16) . . ?
F46A C16 S16 116.5(17) . . ?
F46A C16 F47A 108.6(17) . . ?
F46A C16 F48A 108.5(16) . . ?
F48 C16 S16 110.4(14) . . ?
F48 C16 F46 108.4(16) . . ?
F47 C16 S16 111.0(15) . . ?
F47 C16 F48 111.1(17) . . ?
F47 C16 F46 108.6(16) . . ?
F46 C16 S16 107.1(17) . . ?
N1 S2 C2 96.1(6) . . ?
O4 S2 C2 105.1(12) . . ?
O4 S2 N1 105.1(9) . . ?
O3A S2 C2 99.9(8) . . ?
O3A S2 N1A 101.8(9) . . ?
N1A S2 C2 110.6(7) . . ?
O3 S2 C2 108.2(8) . . ?
O3 S2 N1 114.3(7) . . ?
O3 S2 O4 124.2(11) . . ?
O4A S2 C2 107.5(12) . . ?
O4A S2 O3A 114.5(10) . . ?
O4A S2 N1A 120.7(11) . . ?
S1 N1 S2 123.9(8) . . ?
S1 N1 H1 118.1 . . ?
S2 N1 H1 118.1 . . ?
F16A C6 S6 104.7(10) . . ?
F18A C6 F16A 107.9(15) . . ?
F18A C6 S6 109.4(16) . . ?
F17A C6 F16A 110.2(14) . . ?
F17A C6 F18A 110.7(15) . . ?
F17A C6 S6 113.7(15) . . ?
F17 C6 S6 104.5(14) . . ?
F16 C6 S6 111.6(11) . . ?
F16 C6 F17 105.0(13) . . ?
F18 C6 S6 117.6(14) . . ?
F18 C6 F17 107.7(15) . . ?
F18 C6 F16 109.6(15) . . ?
S5 N3A H3A 117.2 . . ?
S6 N3A S5 125.5(8) . . ?
S6 N3A H3A 117.2 . . ?
S21 N11 S22 125.3(7) . . ?
S21 N11 H11 117.3 . . ?
S22 N11 H11 117.3 . . ?
F1 C1 S1 126.4(16) . . ?
F1 C1 F2 85.9(11) . . ?
F1 C1 F3 108.6(15) . . ?
F2 C1 S1 113.1(19) . . ?
F2 C1 F3 103.2(13) . . ?
F3A C1 S1 115.5(12) . . ?
F3A C1 F1A 99.8(13) . . ?
F1A C1 S1 105.7(12) . . ?
F2A C1 S1 118.2(14) . . ?
F2A C1 F3A 106.1(15) . . ?
F2A C1 F1A 110.0(14) . . ?
F3 C1 S1 114.2(12) . . ?
F62A C21 S21 112.0(13) . . ?
F62A C21 F63A 108.8(13) . . ?
F62A C21 F61A 113.0(12) . . ?
F63A C21 S21 105.0(14) . . ?
F61A C21 S21 109.6(10) . . ?
F61A C21 F63A 107.9(13) . . ?
F62 C21 S21 106.0(15) . . ?
F62 C21 F61 103.7(12) . . ?
F63 C21 S21 117.1(13) . . ?
F63 C21 F62 112.7(15) . . ?
F63 C21 F61 109.9(15) . . ?
F61 C21 S21 106.4(9) . . ?
S15 N8A S16 123.6(8) . . ?
S15 N8A H8A 118.2 . . ?
S16 N8A H8A 118.2 . . ?
S15 N8 H8 118.9 . . ?
S16 N8 S15 122.3(10) . . ?
S16 N8 H8 118.9 . . ?
S1 N1A H1A 117.9 . . ?
S2 N1A S1 124.3(9) . . ?
S2 N1A H1A 117.9 . . ?
S5 N3 S6 121.8(9) . . ?
S5 N3 H3 119.1 . . ?
S6 N3 H3 119.1 . . ?
S21 N11A H11A 117.9 . . ?
S22 N11A S21 124.2(9) . . ?
S22 N11A H11A 117.9 . . ?

loop_
_geom_bond_atom_site_label_1
_geom_bond_atom_site_label_2
_geom_bond_distance
_geom_bond_site_symmetry_2
_geom_bond_publ_flag
S23 O42 1.419(5) . ?
S23 O41 1.428(5) . ?
S23 N12 1.553(6) . ?
S23 C23 1.827(12) . ?
S17 O29 1.428(5) . ?
S17 N9 1.550(6) . ?
S17 O30 1.417(6) . ?
S17 C17 1.848(12) . ?
S3 O6 1.415(5) . ?
S3 O5 1.419(5) . ?
S3 N2 1.562(6) . ?
S3 C3 1.822(12) . ?
S12 O20 1.431(5) . ?
S12 O19 1.415(6) . ?
S12 N6 1.552(6) . ?
S12 C12 1.791(11) . ?
S4 O8 1.413(5) . ?
S4 O7 1.428(5) . ?
S4 N2 1.553(6) . ?
S4 C4 1.837(11) . ?
S10 O47 1.414(5) . ?
S10 O48 1.427(5) . ?
S10 N5 1.553(6) . ?
S10 C10 1.823(11) . ?
S7 O14 1.415(6) . ?
S7 N4 1.583(6) . ?
S7 O13 1.402(7) . ?
S7 C7 1.811(10) . ?
S20 O35 1.410(6) . ?
S20 O36 1.433(6) . ?
S20 N10 1.564(6) . ?
S20 C20 1.833(10) . ?
S13 O21 1.418(6) . ?
S13 N7 1.574(6) . ?
S13 O22 1.413(7) . ?
S13 C13 1.814(10) . ?
S18 O31 1.430(6) . ?
S18 N9 1.552(6) . ?
S18 O32 1.409(6) . ?
S18 C18 1.825(16) . ?
S24 O43 1.419(6) . ?
S24 O44 1.426(6) . ?
S24 N12 1.564(6) . ?
S24 C24 1.824(12) . ?
S8 O16 1.434(6) . ?
S8 O15 1.414(6) . ?
S8 N4 1.543(7) . ?
S8 C8 1.833(11) . ?
S14 O24 1.435(6) . ?
S14 O23 1.415(6) . ?
S14 N7 1.553(7) . ?
S14 C14 1.838(10) . ?
S9 O46 1.415(6) . ?
S9 O45 1.407(6) . ?
S9 N5 1.564(6) . ?
S9 C9 1.856(15) . ?
S19 O34 1.421(6) . ?
S19 N10 1.558(6) . ?
S19 O33 1.415(7) . ?
S19 C19 1.800(10) . ?
S11 O18 1.418(6) . ?
S11 N6 1.561(6) . ?
S11 O17 1.424(7) . ?
S11 C11 1.805(10) . ?
S21 O37A 1.396(12) . ?
S21 N11 1.528(12) . ?
S21 O38A 1.384(10) . ?
S21 C21 1.832(12) . ?
S21 N11A 1.684(14) . ?
S21 O37 1.394(11) . ?
S21 O38 1.455(10) . ?
S5 C5 1.825(10) . ?
S5 O9 1.477(11) . ?
S5 O10 1.399(14) . ?
S5 N3A 1.648(13) . ?
S5 N3 1.525(15) . ?
S5 O9A 1.377(10) . ?
S5 O10A 1.374(13) . ?
S22 C22 1.807(10) . ?
S22 O39A 1.483(11) . ?
S22 O40A 1.400(12) . ?
S22 N11 1.632(12) . ?
S22 N11A 1.490(14) . ?
S22 O39 1.361(10) . ?
S22 O40 1.400(12) . ?
S1 O2 1.402(12) . ?
S1 N1 1.540(12) . ?
S1 O1 1.453(11) . ?
S1 C1 1.699(10) . ?
S1 N1A 1.688(15) . ?
S1 O2A 1.400(12) . ?
S1 O1A 1.388(11) . ?
F35 C12 1.261(12) . ?
F40 C14 1.299(11) . ?
F34 C12 1.281(11) . ?
F58 C20 1.329(12) . ?
F59 C20 1.289(13) . ?
N6 H6 0.8600 . ?
F36 C12 1.308(11) . ?
N01J H01A 0.8600 . ?
N01J H01B 0.8600 . ?
N01J C27 1.335(9) . ?
N4 H4 0.8600 . ?
N10 H10 0.8600 . ?
N9 H9 0.8600 . ?
C30 N28 1.310(9) . ?
C30 N29 1.331(10) . ?
C30 N30 1.307(9) . ?
F24 C8 1.317(11) . ?
C27 N023 1.299(9) . ?
C27 N02H 1.307(9) . ?
F57 C19 1.314(13) . ?
F22 C8 1.301(11) . ?
N21 H21A 0.8600 . ?
N21 H21B 0.8600 . ?
N21 C26 1.309(10) . ?
N28 H28A 0.8600 . ?
N28 H28B 0.8600 . ?
N7 H7 0.8600 . ?
N12 H12 0.8600 . ?
C28 N17 1.308(9) . ?
C28 N16 1.301(9) . ?
C28 N18 1.306(9) . ?
N39 H39A 0.8600 . ?
N39 H39B 0.8600 . ?
N39 C34 1.298(9) . ?
N29 H29A 0.8600 . ?
N29 H29B 0.8600 . ?
N023 H02A 0.8600 . ?
N023 H02B 0.8600 . ?
F60 C20 1.286(11) . ?
N42 H42A 0.8600 . ?
N42 H42B 0.8600 . ?
N42 C33 1.312(11) . ?
N20 H20A 0.8600 . ?
N20 H20B 0.8600 . ?
N20 C26 1.311(10) . ?
F69 C23 1.286(13) . ?
N19 H19A 0.8600 . ?
N19 H19B 0.8600 . ?
N19 C26 1.322(10) . ?
N5 H5 0.8600 . ?
F38 C13 1.294(12) . ?
N36 H36A 0.8600 . ?
N36 H36B 0.8600 . ?
N36 C35 1.323(10) . ?
F23 C8 1.317(13) . ?
F32 C11 1.300(12) . ?
N2 H2 0.8600 . ?
F28 C10 1.315(12) . ?
N02H H02C 0.8600 . ?
N02H H02D 0.8600 . ?
N30 H30A 0.8600 . ?
N30 H30B 0.8600 . ?
F31 C11 1.317(11) . ?
N27 H27A 0.8600 . ?
N27 H27B 0.8600 . ?
N27 C31 1.299(9) . ?
N17 H17A 0.8600 . ?
N17 H17B 0.8600 . ?
F68 C23 1.313(13) . ?
N24 H24A 0.8600 . ?
N24 H24B 0.8600 . ?
N24 C29 1.317(11) . ?
N44 H44A 0.8600 . ?
N44 H44B 0.8600 . ?
N44 C36 1.292(10) . ?
N26 H26A 0.8600 . ?
N26 H26B 0.8600 . ?
N26 C31 1.310(9) . ?
F33 C11 1.313(13) . ?
F11 C4 1.307(12) . ?
F12 C4 1.325(11) . ?
F10 C4 1.288(12) . ?
N16 H16A 0.8600 . ?
N16 H16B 0.8600 . ?
F29 C10 1.290(13) . ?
F56 C19 1.277(12) . ?
F42 C14 1.322(11) . ?
F67 C23 1.326(12) . ?
N37 H37A 0.8600 . ?
N37 H37B 0.8600 . ?
N37 C34 1.314(9) . ?
F20 C7 1.285(11) . ?
N35 H35A 0.8600 . ?
N35 H35B 0.8600 . ?
N35 C35 1.302(10) . ?
F41 C14 1.284(12) . ?
N18 H18A 0.8600 . ?
N18 H18B 0.8600 . ?
N33 H33A 0.8600 . ?
N33 H33B 0.8600 . ?
N33 C32 1.302(9) . ?
N31 H31A 0.8600 . ?
N31 H31B 0.8600 . ?
N31 C32 1.315(10) . ?
F37 C13 1.291(11) . ?
F7 C3 1.303(12) . ?
F72 C24 1.308(12) . ?
N25 H25A 0.8600 . ?
N25 H25B 0.8600 . ?
N25 C31 1.304(10) . ?
C34 N38 1.324(9) . ?
F8 C3 1.304(14) . ?
C33 N40 1.346(11) . ?
C33 N41 1.309(11) . ?
C32 N32 1.312(10) . ?
F39 C13 1.311(13) . ?
N34 H34A 0.8600 . ?
N34 H34B 0.8600 . ?
N34 C35 1.303(10) . ?
F55 C19 1.310(12) . ?
N15 H15A 0.8600 . ?
N15 H15B 0.8600 . ?
N15 C25 1.328(11) . ?
C29 N23 1.300(12) . ?
C29 N22 1.331(12) . ?
F62A C21 1.273(14) . ?
F51 C17 1.295(13) . ?
N45 H45A 0.8600 . ?
N45 H45B 0.8600 . ?
N45 C36 1.318(11) . ?
N40 H40A 0.8600 . ?
N40 H40B 0.8600 . ?
F21 C7 1.282(14) . ?
C22 F66A 1.249(14) . ?
C22 F65A 1.282(13) . ?
C22 F64A 1.326(15) . ?
C22 F65 1.340(14) . ?
C22 F64 1.287(15) . ?
C22 F66 1.331(15) . ?
F1 C1 1.289(13) . ?
F30 C10 1.327(11) . ?
N32 H32A 0.8600 . ?
N32 H32B 0.8600 . ?
F14 C5 1.308(15) . ?
N43 H43A 0.8600 . ?
N43 H43B 0.8600 . ?
N43 C36 1.315(11) . ?
F25 C9 1.281(15) . ?
F50 C17 1.291(14) . ?
F19 C7 1.287(15) . ?
F9 C3 1.266(13) . ?
N13 H13A 0.8600 . ?
N13 H13B 0.8600 . ?
N13 C25 1.314(11) . ?
N23 H23A 0.8600 . ?
N23 H23B 0.8600 . ?
F71 C24 1.300(14) . ?
F49 C17 1.320(12) . ?
N22 H22A 0.8600 . ?
N22 H22B 0.8600 . ?
F13 C5 1.257(14) . ?
C5 F15 1.320(13) . ?
C5 F14A 1.274(14) . ?
C5 F15A 1.338(13) . ?
C5 F13A 1.331(15) . ?
N38 H38A 0.8600 . ?
N38 H38B 0.8600 . ?
N14 H14A 0.8600 . ?
N14 H14B 0.8600 . ?
N14 C25 1.305(11) . ?
F44A C15 1.289(16) . ?
N41 H41A 0.8600 . ?
N41 H41B 0.8600 . ?
F16A C6 1.319(14) . ?
F70 C24 1.302(14) . ?
F26 C9 1.331(13) . ?
S15 C15 1.815(13) . ?
S15 O26A 1.503(9) . ?
S15 O25A 1.376(15) . ?
S15 N8A 1.551(12) . ?
S15 N8 1.736(16) . ?
S15 O26 1.308(10) . ?
S15 O25 1.383(13) . ?
F18A C6 1.296(16) . ?
F5 C2 1.263(14) . ?
C9 F27 1.252(15) . ?
F53 C18 1.280(19) . ?
F54 C18 1.307(16) . ?
F6 C2 1.302(17) . ?
F2 C1 1.333(13) . ?
S16 O28A 1.400(13) . ?
S16 C16 1.820(14) . ?
S16 O27A 1.407(10) . ?
S16 N8A 1.632(12) . ?
S16 N8 1.464(14) . ?
S16 O28 1.406(11) . ?
S16 O27 1.445(12) . ?
F47A C16 1.304(16) . ?
F52 C18 1.261(17) . ?
F63A C21 1.325(15) . ?
F48A C16 1.325(16) . ?
F4 C2 1.324(15) . ?
F43A C15 1.299(17) . ?
F46A C16 1.298(16) . ?
F45A C15 1.321(18) . ?
C15 F43 1.316(17) . ?
C15 F44 1.295(16) . ?
C15 F45 1.277(17) . ?
C2 S2 1.811(11) . ?
C2 F4A 1.317(14) . ?
C2 F5A 1.330(16) . ?
C2 F6A 1.295(16) . ?
F61A C21 1.288(13) . ?
S6 O12A 1.418(11) . ?
S6 C6 1.805(11) . ?
S6 N3A 1.500(13) . ?
S6 O11A 1.448(11) . ?
S6 N3 1.678(18) . ?
S6 O12 1.374(13) . ?
S6 O11 1.398(11) . ?
F17A C6 1.282(14) . ?
C16 F48 1.303(16) . ?
C16 F47 1.277(16) . ?
C16 F46 1.318(17) . ?
S2 N1 1.639(13) . ?
S2 O4 1.400(13) . ?
S2 O3A 1.479(12) . ?
S2 N1A 1.483(15) . ?
S2 O3 1.373(10) . ?
S2 O4A 1.413(12) . ?
N1 H1 0.8600 . ?
C6 F17 1.337(15) . ?
C6 F16 1.323(14) . ?
C6 F18 1.278(16) . ?
N3A H3A 0.8600 . ?
N11 H11 0.8600 . ?
C1 F3A 1.345(13) . ?
C1 F1A 1.345(12) . ?
C1 F2A 1.295(13) . ?
C1 F3 1.337(16) . ?
C21 F62 1.295(15) . ?
C21 F63 1.258(15) . ?
C21 F61 1.344(14) . ?
N8A H8A 0.8600 . ?
N8 H8 0.8600 . ?
N1A H1A 0.8600 . ?
N3 H3 0.8600 . ?
N11A H11A 0.8600 . ?

loop_
_geom_torsion_atom_site_label_1
_geom_torsion_atom_site_label_2
_geom_torsion_atom_site_label_3
_geom_torsion_atom_site_label_4
_geom_torsion
_geom_torsion_site_symmetry_1
_geom_torsion_site_symmetry_2
_geom_torsion_site_symmetry_3
_geom_torsion_site_symmetry_4
_geom_torsion_publ_flag
O42 S23 N12 S24 -22.0(7) . . . . ?
O42 S23 C23 F69 60.4(10) . . . . ?
O42 S23 C23 F68 -179.6(7) . . . . ?
O42 S23 C23 F67 -61.1(10) . . . . ?
O20 S12 N6 S11 161.2(5) . . . . ?
O20 S12 C12 F35 65.1(8) . . . . ?
O20 S12 C12 F34 179.9(7) . . . . ?
O20 S12 C12 F36 -56.7(9) . . . . ?
O16 S8 N4 S7 158.6(5) . . . . ?
O16 S8 C8 F24 -59.5(9) . . . . ?
O16 S8 C8 F22 -179.6(8) . . . . ?
O16 S8 C8 F23 58.9(8) . . . . ?
O35 S20 N10 S19 25.9(7) . . . . ?
O35 S20 C20 F58 -53.7(8) . . . . ?
O35 S20 C20 F59 -171.5(7) . . . . ?
O35 S20 C20 F60 66.1(10) . . . . ?
O47 S10 N5 S9 -25.2(8) . . . . ?
O47 S10 C10 F28 56.2(8) . . . . ?
O47 S10 C10 F29 178.3(8) . . . . ?
O47 S10 C10 F30 -61.9(10) . . . . ?
O41 S23 N12 S24 -158.2(5) . . . . ?
O41 S23 C23 F69 -175.1(9) . . . . ?
O41 S23 C23 F68 -55.1(9) . . . . ?
O41 S23 C23 F67 63.5(10) . . . . ?
O14 S7 N4 S8 8.3(7) . . . . ?
O14 S7 C7 F20 -65.6(11) . . . . ?
O14 S7 C7 F21 174.9(9) . . . . ?
O14 S7 C7 F19 56.1(11) . . . . ?
O18 S11 N6 S12 6.7(7) . . . . ?
O18 S11 C11 F32 -179.2(8) . . . . ?
O18 S11 C11 F31 -60.0(10) . . . . ?
O18 S11 C11 F33 59.6(9) . . . . ?
O24 S14 N7 S13 162.2(5) . . . . ?
O24 S14 C14 F40 -178.8(7) . . . . ?
O24 S14 C14 F42 -59.2(9) . . . . ?
O24 S14 C14 F41 58.8(8) . . . . ?
O15 S8 N4 S7 24.3(7) . . . . ?
O15 S8 C8 F24 63.7(9) . . . . ?
O15 S8 C8 F22 -56.4(9) . . . . ?
O15 S8 C8 F23 -178.0(7) . . . . ?
O21 S13 N7 S14 7.8(7) . . . . ?
O21 S13 C13 F38 178.4(8) . . . . ?
O21 S13 C13 F37 -59.7(10) . . . . ?
O21 S13 C13 F39 60.6(9) . . . . ?
O36 S20 N10 S19 159.6(5) . . . . ?
O36 S20 C20 F58 -177.8(7) . . . . ?
O36 S20 C20 F59 64.4(8) . . . . ?
O36 S20 C20 F60 -58.0(10) . . . . ?
O6 S3 N2 S4 13.8(8) . . . . ?
O6 S3 C3 F7 64.5(10) . . . . ?
O6 S3 C3 F8 -176.8(9) . . . . ?
O6 S3 C3 F9 -54.9(10) . . . . ?
O29 S17 N9 S18 -24.0(8) . . . . ?
O29 S17 C17 F51 62.5(9) . . . . ?
O29 S17 C17 F50 -176.0(7) . . . . ?
O29 S17 C17 F49 -56.2(10) . . . . ?
O19 S12 N6 S11 27.2(7) . . . . ?
O19 S12 C12 F35 -171.2(7) . . . . ?
O19 S12 C12 F34 -56.4(8) . . . . ?
O19 S12 C12 F36 66.9(9) . . . . ?
O48 S10 N5 S9 -159.2(6) . . . . ?
O48 S10 C10 F28 -179.8(7) . . . . ?
O48 S10 C10 F29 -57.7(9) . . . . ?
O48 S10 C10 F30 62.1(10) . . . . ?
O31 S18 N9 S17 -16.4(8) . . . . ?
O31 S18 C18 F53 177.2(12) . . . . ?
O31 S18 C18 F54 -63.5(13) . . . . ?
O31 S18 C18 F52 52.3(14) . . . . ?
O43 S24 N12 S23 -16.4(7) . . . . ?
O43 S24 C24 F72 -67.2(11) . . . . ?
O43 S24 C24 F71 174.1(9) . . . . ?
O43 S24 C24 F70 52.6(10) . . . . ?
O23 S14 N7 S13 28.5(7) . . . . ?
O23 S14 C14 F40 -54.8(9) . . . . ?
O23 S14 C14 F42 64.7(8) . . . . ?
O23 S14 C14 F41 -177.2(7) . . . . ?
O34 S19 N10 S20 6.6(7) . . . . ?
O34 S19 C19 F57 58.7(9) . . . . ?
O34 S19 C19 F56 -179.1(8) . . . . ?
O34 S19 C19 F55 -59.3(10) . . . . ?
N6 S12 C12 F35 -49.5(8) . . . . ?
N6 S12 C12 F34 65.3(9) . . . . ?
N6 S12 C12 F36 -171.4(8) . . . . ?
N6 S11 C11 F32 60.9(9) . . . . ?
N6 S11 C11 F31 -179.9(8) . . . . ?
N6 S11 C11 F33 -60.3(9) . . . . ?
O8 S4 N2 S3 22.8(8) . . . . ?
O8 S4 C4 F11 176.4(7) . . . . ?
O8 S4 C4 F12 59.2(9) . . . . ?
O8 S4 C4 F10 -61.5(8) . . . . ?
O46 S9 N5 S10 -14.6(8) . . . . ?
O46 S9 C9 F25 47.9(11) . . . . ?
O46 S9 C9 F26 -68.7(11) . . . . ?
O46 S9 C9 F27 172.3(10) . . . . ?
O7 S4 N2 S3 159.2(6) . . . . ?
O7 S4 C4 F11 51.8(8) . . . . ?
O7 S4 C4 F12 -65.4(9) . . . . ?
O7 S4 C4 F10 173.9(7) . . . . ?
O45 S9 N5 S10 -151.8(6) . . . . ?
O45 S9 C9 F25 175.0(9) . . . . ?
O45 S9 C9 F26 58.3(11) . . . . ?
O45 S9 C9 F27 -60.6(12) . . . . ?
O5 S3 N2 S4 150.6(6) . . . . ?
O5 S3 C3 F7 -61.8(10) . . . . ?
O5 S3 C3 F8 56.9(10) . . . . ?
O5 S3 C3 F9 178.8(9) . . . . ?
N4 S7 C7 F20 173.8(10) . . . . ?
N4 S7 C7 F21 54.3(10) . . . . ?
N4 S7 C7 F19 -64.5(11) . . . . ?
N4 S8 C8 F24 -172.5(8) . . . . ?
N4 S8 C8 F22 67.4(9) . . . . ?
N4 S8 C8 F23 -54.1(8) . . . . ?
N10 S20 C20 F58 68.3(9) . . . . ?
N10 S20 C20 F59 -49.5(9) . . . . ?
N10 S20 C20 F60 -171.9(9) . . . . ?
N10 S19 C19 F57 -62.0(9) . . . . ?
N10 S19 C19 F56 60.3(10) . . . . ?
N10 S19 C19 F55 -179.9(8) . . . . ?
N9 S17 C17 F51 -60.2(10) . . . . ?
N9 S17 C17 F50 61.3(9) . . . . ?
N9 S17 C17 F49 -178.9(9) . . . . ?
N9 S18 C18 F53 57.0(13) . . . . ?
N9 S18 C18 F54 176.3(11) . . . . ?
N9 S18 C18 F52 -67.8(14) . . . . ?
O30 S17 N9 S18 -159.9(6) . . . . ?
O30 S17 C17 F51 -173.2(8) . . . . ?
O30 S17 C17 F50 -51.7(8) . . . . ?
O30 S17 C17 F49 68.1(10) . . . . ?
N7 S13 C13 F38 57.3(9) . . . . ?
N7 S13 C13 F37 179.2(9) . . . . ?
N7 S13 C13 F39 -60.6(9) . . . . ?
N7 S14 C14 F40 68.0(9) . . . . ?
N7 S14 C14 F42 -172.5(7) . . . . ?
N7 S14 C14 F41 -54.5(8) . . . . ?
O44 S24 N12 S23 -152.3(5) . . . . ?
O44 S24 C24 F72 59.3(11) . . . . ?
O44 S24 C24 F71 -59.4(10) . . . . ?
O44 S24 C24 F70 179.1(9) . . . . ?
N12 S23 C23 F69 -62.2(10) . . . . ?
N12 S23 C23 F68 57.7(9) . . . . ?
N12 S23 C23 F67 176.3(8) . . . . ?
N12 S24 C24 F72 172.1(9) . . . . ?
N12 S24 C24 F71 53.4(10) . . . . ?
N12 S24 C24 F70 -68.0(10) . . . . ?
O17 S11 N6 S12 -129.6(6) . . . . ?
O17 S11 C11 F32 -54.5(9) . . . . ?
O17 S11 C11 F31 64.8(10) . . . . ?
O17 S11 C11 F33 -175.6(8) . . . . ?
N5 S10 C10 F28 -66.9(9) . . . . ?
N5 S10 C10 F29 55.2(9) . . . . ?
N5 S10 C10 F30 174.9(8) . . . . ?
N5 S9 C9 F25 -72.5(10) . . . . ?
N5 S9 C9 F26 170.8(9) . . . . ?
N5 S9 C9 F27 51.9(12) . . . . ?
N2 S3 C3 F7 -175.0(9) . . . . ?
N2 S3 C3 F8 -56.3(10) . . . . ?
N2 S3 C3 F9 65.6(10) . . . . ?
N2 S4 C4 F11 -61.5(8) . . . . ?
N2 S4 C4 F12 -178.7(8) . . . . ?
N2 S4 C4 F10 60.6(9) . . . . ?
O32 S18 N9 S17 -152.8(6) . . . . ?
O32 S18 C18 F53 -56.5(13) . . . . ?
O32 S18 C18 F54 62.8(13) . . . . ?
O32 S18 C18 F52 178.6(13) . . . . ?
O33 S19 N10 S20 -129.9(6) . . . . ?
O33 S19 C19 F57 -176.7(8) . . . . ?
O33 S19 C19 F56 -54.5(10) . . . . ?
O33 S19 C19 F55 65.3(10) . . . . ?
O13 S7 N4 S8 -129.4(6) . . . . ?
O13 S7 C7 F20 59.2(11) . . . . ?
O13 S7 C7 F21 -60.3(10) . . . . ?
O13 S7 C7 F19 -179.1(10) . . . . ?
O22 S13 N7 S14 -130.4(6) . . . . ?
O22 S13 C13 F38 -56.8(9) . . . . ?
O22 S13 C13 F37 65.2(10) . . . . ?
O22 S13 C13 F39 -174.6(8) . . . . ?
C22 S22 N11 S21 119.0(10) . . . . ?
C22 S22 N11A S21 -90.2(11) . . . . ?
C11 S11 N6 S12 119.0(6) . . . . ?
C14 S14 N7 S13 -86.6(6) . . . . ?
C4 S4 N2 S3 -89.9(7) . . . . ?
C5 S5 N3A S6 117.2(10) . . . . ?
C5 S5 N3 S6 -89.2(11) . . . . ?
C10 S10 N5 S9 90.8(7) . . . . ?
C23 S23 N12 S24 92.5(7) . . . . ?
C8 S8 N4 S7 -90.9(6) . . . . ?
C12 S12 N6 S11 -86.9(6) . . . . ?
C17 S17 N9 S18 91.0(7) . . . . ?
C19 S19 N10 S20 119.8(6) . . . . ?
F5 C2 S2 N1 -132.7(18) . . . . ?
F5 C2 S2 O4 -25(2) . . . . ?
F5 C2 S2 O3 109.2(19) . . . . ?
C9 S9 N5 S10 99.0(7) . . . . ?
C20 S20 N10 S19 -89.4(7) . . . . ?
C3 S3 N2 S4 -99.9(7) . . . . ?
C24 S24 N12 S23 97.6(7) . . . . ?
C13 S13 N7 S14 121.3(6) . . . . ?
C7 S7 N4 S8 120.6(7) . . . . ?
O37A S21 C21 F62A 24.6(15) . . . . ?
O37A S21 C21 F63A 142.6(13) . . . . ?
O37A S21 C21 F61A -101.7(14) . . . . ?
O37A S21 N11A S22 -135.8(12) . . . . ?
F6 C2 S2 N1 101.9(17) . . . . ?
F6 C2 S2 O4 -150.7(18) . . . . ?
F6 C2 S2 O3 -16.2(18) . . . . ?
F4 C2 S2 N1 -11.5(13) . . . . ?
F4 C2 S2 O4 95.9(15) . . . . ?
F4 C2 S2 O3 -129.6(14) . . . . ?
C18 S18 N9 S17 97.6(8) . . . . ?
C15 S15 N8A S16 93.3(10) . . . . ?
C15 S15 N8 S16 -115.6(12) . . . . ?
O26A S15 C15 F44A 63.4(18) . . . . ?
O26A S15 C15 F43A -172.8(19) . . . . ?
O26A S15 C15 F45A -55.1(16) . . . . ?
O26A S15 N8A S16 -159.3(10) . . . . ?
C2 S2 N1 S1 -118.9(10) . . . . ?
C2 S2 N1A S1 91.1(11) . . . . ?
O39A S22 C22 F66A -59.3(17) . . . . ?
O39A S22 C22 F65A 174.5(14) . . . . ?
O39A S22 C22 F64A 60.7(14) . . . . ?
O39A S22 N11A S21 160.0(10) . . . . ?
O9 S5 C5 F14 63.6(14) . . . . ?
O9 S5 C5 F13 -59.6(16) . . . . ?
O9 S5 C5 F15 176.0(13) . . . . ?
O9 S5 N3 S6 164.5(11) . . . . ?
O28A S16 C16 F47A 49(2) . . . . ?
O28A S16 C16 F48A -66.0(19) . . . . ?
O28A S16 C16 F46A 174(3) . . . . ?
O28A S16 N8A S15 134.1(12) . . . . ?
C16 S16 N8A S15 -113.6(10) . . . . ?
C16 S16 N8 S15 98.0(12) . . . . ?
O27A S16 C16 F47A 180(2) . . . . ?
O27A S16 C16 F48A 64.6(18) . . . . ?
O27A S16 C16 F46A -55(3) . . . . ?
O27A S16 N8A S15 -1.0(14) . . . . ?
O2 S1 N1 S2 -20.1(15) . . . . ?
O2 S1 C1 F1 -76(2) . . . . ?
O2 S1 C1 F2 -178.4(17) . . . . ?
O2 S1 C1 F3 64.0(17) . . . . ?
N1 S1 C1 F1 156(2) . . . . ?
N1 S1 C1 F2 54.0(17) . . . . ?
N1 S1 C1 F3 -63.6(17) . . . . ?
O4 S2 N1 S1 133.7(15) . . . . ?
O1 S1 N1 S2 -157.0(11) . . . . ?
O1 S1 C1 F1 46(2) . . . . ?
O1 S1 C1 F2 -56.6(17) . . . . ?
O1 S1 C1 F3 -174.2(17) . . . . ?
O3A S2 N1A S1 -163.5(12) . . . . ?
O10 S5 C5 F14 -176.0(15) . . . . ?
O10 S5 C5 F13 60.8(17) . . . . ?
O10 S5 C5 F15 -63.6(15) . . . . ?
O10 S5 N3 S6 37.5(19) . . . . ?
O12A S6 C6 F16A -57.6(15) . . . . ?
O12A S6 C6 F18A -172.9(15) . . . . ?
O12A S6 C6 F17A 62.7(18) . . . . ?
O12A S6 N3A S5 29.4(16) . . . . ?
C6 S6 N3A S5 -90.9(11) . . . . ?
C6 S6 N3 S5 115.1(10) . . . . ?
N3A S5 C5 F14A -63.9(17) . . . . ?
N3A S5 C5 F15A 65.3(14) . . . . ?
N3A S5 C5 F13A 175.8(12) . . . . ?
N3A S6 C6 F16A 70.0(14) . . . . ?
N3A S6 C6 F18A -45.3(15) . . . . ?
N3A S6 C6 F17A -169.7(16) . . . . ?
O11A S6 C6 F16A -178.7(14) . . . . ?
O11A S6 C6 F18A 66.0(15) . . . . ?
O11A S6 C6 F17A -58.4(17) . . . . ?
O11A S6 N3A S5 164.2(11) . . . . ?
O40A S22 C22 F66A 60.5(17) . . . . ?
O40A S22 C22 F65A -65.6(14) . . . . ?
O40A S22 C22 F64A -179.4(14) . . . . ?
O40A S22 N11A S21 32.3(15) . . . . ?
O25A S15 C15 F44A -60.5(19) . . . . ?
O25A S15 C15 F43A 63(2) . . . . ?
O25A S15 C15 F45A -179.1(17) . . . . ?
O25A S15 N8A S16 -28.8(17) . . . . ?
N11 S21 C21 F62 -134.3(13) . . . . ?
N11 S21 C21 F63 -8(2) . . . . ?
N11 S21 C21 F61 115.7(13) . . . . ?
N11 S22 C22 F65 64.3(17) . . . . ?
N11 S22 C22 F64 -62.5(19) . . . . ?
N11 S22 C22 F66 176.4(12) . . . . ?
O38A S21 C21 F62A -107.1(14) . . . . ?
O38A S21 C21 F63A 10.9(13) . . . . ?
O38A S21 C21 F61A 126.6(14) . . . . ?
O38A S21 N11A S22 1.2(15) . . . . ?
C1 S1 N1 S2 96.1(10) . . . . ?
C1 S1 N1A S2 -114.7(11) . . . . ?
C21 S21 N11 S22 -96.9(10) . . . . ?
C21 S21 N11A S22 111.9(10) . . . . ?
N8A S15 C15 F44A 170.1(17) . . . . ?
N8A S15 C15 F43A -66(2) . . . . ?
N8A S15 C15 F45A 51.5(16) . . . . ?
N8A S16 C16 F47A -62(2) . . . . ?
N8A S16 C16 F48A -177.1(18) . . . . ?
N8A S16 C16 F46A 63(3) . . . . ?
N8 S15 C15 F43 -50.8(19) . . . . ?
N8 S15 C15 F44 -164.5(15) . . . . ?
N8 S15 C15 F45 73(2) . . . . ?
N8 S16 C16 F48 169(3) . . . . ?
N8 S16 C16 F47 -68(2) . . . . ?
N8 S16 C16 F46 51(2) . . . . ?
N1A S1 C1 F3A -55.1(15) . . . . ?
N1A S1 C1 F1A -164.3(13) . . . . ?
N1A S1 C1 F2A 72.0(18) . . . . ?
N3 S5 C5 F14 -40.8(15) . . . . ?
N3 S5 C5 F13 -164.0(16) . . . . ?
N3 S5 C5 F15 71.6(14) . . . . ?
N3 S6 C6 F17 176.0(12) . . . . ?
N3 S6 C6 F16 63.1(17) . . . . ?
N3 S6 C6 F18 -64.7(17) . . . . ?
N11A S21 C21 F62A 133.1(13) . . . . ?
N11A S21 C21 F63A -108.9(12) . . . . ?
N11A S21 C21 F61A 6.8(14) . . . . ?
N11A S22 C22 F66A -167.7(16) . . . . ?
N11A S22 C22 F65A 66.1(14) . . . . ?
N11A S22 C22 F64A -47.7(14) . . . . ?
O3 S2 N1 S1 -5.7(14) . . . . ?
O2A S1 C1 F3A 53.0(16) . . . . ?
O2A S1 C1 F1A -56.3(14) . . . . ?
O2A S1 C1 F2A -179.9(18) . . . . ?
O2A S1 N1A S2 135.2(13) . . . . ?
O1A S1 C1 F3A -174.0(16) . . . . ?
O1A S1 C1 F1A 76.8(14) . . . . ?
O1A S1 C1 F2A -46.9(19) . . . . ?
O1A S1 N1A S2 -0.9(16) . . . . ?
O4A S2 N1A S1 -35.5(17) . . . . ?
O26 S15 C15 F43 -169.9(19) . . . . ?
O26 S15 C15 F44 76.4(16) . . . . ?
O26 S15 C15 F45 -46(2) . . . . ?
O26 S15 N8 S16 -4.5(15) . . . . ?
O28 S16 C16 F48 -60(3) . . . . ?
O28 S16 C16 F47 64(2) . . . . ?
O28 S16 C16 F46 -178(2) . . . . ?
O28 S16 N8 S15 -18.8(18) . . . . ?
O27 S16 C16 F48 59(3) . . . . ?
O27 S16 C16 F47 -177(2) . . . . ?
O27 S16 C16 F46 -59(2) . . . . ?
O27 S16 N8 S15 -155.8(12) . . . . ?
O25 S15 C15 F43 50(2) . . . . ?
O25 S15 C15 F44 -63.4(17) . . . . ?
O25 S15 C15 F45 174(2) . . . . ?
O25 S15 N8 S16 139.6(17) . . . . ?
O37 S21 N11 S22 17.5(14) . . . . ?
O37 S21 C21 F62 101.5(14) . . . . ?
O37 S21 C21 F63 -132(2) . . . . ?
O37 S21 C21 F61 -8.5(14) . . . . ?
O38 S21 N11 S22 155.1(10) . . . . ?
O38 S21 C21 F62 -23.6(14) . . . . ?
O38 S21 C21 F63 103(2) . . . . ?
O38 S21 C21 F61 -133.6(14) . . . . ?
O39 S22 C22 F65 -179.8(17) . . . . ?
O39 S22 C22 F64 53.4(19) . . . . ?
O39 S22 C22 F66 -67.7(13) . . . . ?
O39 S22 N11 S21 12.4(14) . . . . ?
O9A S5 C5 F14A 52.8(17) . . . . ?
O9A S5 C5 F15A -178.0(14) . . . . ?
O9A S5 C5 F13A -67.5(13) . . . . ?
O9A S5 N3A S6 6.3(14) . . . . ?
O40 S22 C22 F65 -45.7(19) . . . . ?
O40 S22 C22 F64 -173(2) . . . . ?
O40 S22 C22 F66 66.4(15) . . . . ?
O40 S22 N11 S21 -130.5(13) . . . . ?
O12 S6 C6 F17 68.5(14) . . . . ?
O12 S6 C6 F16 -44.4(18) . . . . ?
O12 S6 C6 F18 -172.2(18) . . . . ?
O12 S6 N3 S5 -134.7(13) . . . . ?
O10A S5 C5 F14A -171.2(18) . . . . ?
O10A S5 C5 F15A -42.0(16) . . . . ?
O10A S5 C5 F13A 68.5(14) . . . . ?
O10A S5 N3A S6 -135.7(17) . . . . ?
O11 S6 C6 F17 -64.8(13) . . . . ?
O11 S6 C6 F16 -177.7(18) . . . . ?
O11 S6 C6 F18 54.5(18) . . . . ?
O11 S6 N3 S5 3.4(15) . . . . ?
F4A C2 S2 O3A 135(2) . . . . ?
F4A C2 S2 N1A -118(2) . . . . ?
F4A C2 S2 O4A 16(2) . . . . ?
F5A C2 S2 O3A 21.6(16) . . . . ?
F5A C2 S2 N1A 128.2(15) . . . . ?
F5A C2 S2 O4A -98.1(16) . . . . ?
F6A C2 S2 O3A -94.7(18) . . . . ?
F6A C2 S2 N1A 11.9(18) . . . . ?
F6A C2 S2 O4A 145.5(18) . . . . ?
